data_4084352
loop_
_publ_author_name
'Suzuki, Noriyuki'
'Yoshitani, Takao'
'Inoue, Shota'
'Hashizume, Daisuke'
'Yoshida, Hajime'
'Tezuka, Meguru'
'Ida, Keisuke'
'Nagashima, Sayoko'
'Chihara, Teiji'
'Kobayashi, Osamu'
'Nanbu, Shinkoh'
'Masuyama, Yoshiro'

_publ_section_title
;
 Haptotropic Shift of [5]Cumulenes in Zirconocene Complexes and Effects of
 Steric Factors
;
_journal_issue 19
_journal_name_full Organometallics
_journal_page_first 5220
_journal_paper_doi 10.1021/om500536c
_journal_volume 33
_journal_year 2014
_chemical_formula_moiety 'C35 H55 P Zr'
_chemical_formula_sum 'C35 H55 P Zr'
_chemical_formula_weight 598.01
_space_group_IT_number 19
_symmetry_cell_setting orthorhombic
_symmetry_Int_Tables_number 19
_symmetry_space_group_name_Hall 'P 2ac 2ab'
_symmetry_space_group_name_H-M 'P 21 21 21'
_atom_sites_solution_hydrogens geom
_atom_sites_solution_primary direct
_atom_sites_solution_secondary difmap
_cell_angle_alpha 90.0000
_cell_angle_beta 90.0000
_cell_angle_gamma 90.0000
_cell_formula_units_Z 4
_cell_length_a 8.306(2)
_cell_length_b 18.527(5)
_cell_length_c 21.323(5)
_cell_measurement_reflns_used 14614
_cell_measurement_temperature 90
_cell_measurement_theta_max 31.02
_cell_measurement_theta_min 3.11
_cell_volume 3281.3(14)
_computing_cell_refinement CrystalClear
_computing_data_collection 'CrystalClear (Rigaku/MSC Inc., 2005)'
_computing_data_reduction CrystalClear
_computing_molecular_graphics 'CrystalStructure 4.0'
_computing_publication_material 'CrystalStructure 4.0 (Rigaku, 2010)'
_computing_structure_refinement 'SHELXL97 (Sheldrick, 2008)'
_computing_structure_solution 'SIR92 (Altomare, et al., 1994)'
_diffrn_ambient_temperature 90
_diffrn_detector_area_resol_mean 7.314
_diffrn_measured_fraction_theta_full 0.995
_diffrn_measured_fraction_theta_max 0.995
_diffrn_measurement_device_type 'Rigaku Saturn70'
_diffrn_measurement_method \w
_diffrn_radiation_type 'Mo K\a'
_diffrn_radiation_wavelength 0.71070
_diffrn_reflns_av_R_equivalents 0.0333
_diffrn_reflns_limit_h_max 11
_diffrn_reflns_limit_h_min -11
_diffrn_reflns_limit_k_max 26
_diffrn_reflns_limit_k_min -13
_diffrn_reflns_limit_l_max 25
_diffrn_reflns_limit_l_min -29
_diffrn_reflns_number 17164
_diffrn_reflns_theta_full 30.00
_diffrn_reflns_theta_max 30.00
_diffrn_standards_number 0
_exptl_absorpt_coefficient_mu 0.404
_exptl_absorpt_correction_T_max 0.996
_exptl_absorpt_correction_T_min 0.807
_exptl_absorpt_correction_type multi-scan
_exptl_absorpt_process_details 'REQAB (Rigaku, 1998)'
_exptl_crystal_colour yellow
_exptl_crystal_density_diffrn 1.210
_exptl_crystal_density_method 'not measured'
_exptl_crystal_description needle
_exptl_crystal_F_000 1280.00
_exptl_crystal_size_max 0.480
_exptl_crystal_size_mid 0.030
_exptl_crystal_size_min 0.010
_refine_diff_density_max 1.150
_refine_diff_density_min -0.780
_refine_ls_abs_structure_details 'Flack, H. D. (1983), Acta Cryst. A39, 876-881.  3877 Friedel Pairs'
_refine_ls_abs_structure_Flack -0.02(3)
_refine_ls_extinction_method none
_refine_ls_goodness_of_fit_ref 1.100
_refine_ls_hydrogen_treatment mixed
_refine_ls_number_parameters 375
_refine_ls_number_reflns 9185
_refine_ls_number_restraints 0
_refine_ls_R_factor_gt 0.0433
_refine_ls_shift/su_max 0.001
_refine_ls_structure_factor_coef Fsqd
_refine_ls_weighting_details 'w = 1/[\s^2^(Fo^2^)+(0.0268P)^2^+1.2636P] where P=(Fo^2^+2Fc^2^)/3'
_refine_ls_weighting_scheme calc
_refine_ls_wR_factor_ref 0.0858
_reflns_number_gt 8213
_reflns_number_total 9189
_reflns_threshold_expression F^2^>2.0\s(F^2^)
_cod_data_source_file om500536c_si_002.cif
_cod_data_source_block 15b_ns147
_cod_depositor_comments 'Adding full bibliography for 4084349--4084356.cif.'
_cod_original_cell_volume 3281.4(14)
_cod_database_code 4084352

loop_
_symmetry_equiv_pos_site_id
_symmetry_equiv_pos_as_xyz
1 +X,+Y,+Z
2 1/2+X,1/2-Y,-Z
3 -X,1/2+Y,1/2-Z
4 1/2-X,-Y,1/2+Z

loop_
_atom_site_label
_atom_site_type_symbol
_atom_site_fract_x
_atom_site_fract_y
_atom_site_fract_z
_atom_site_U_iso_or_equiv
_atom_site_adp_type
_atom_site_occupancy
_atom_site_symmetry_multiplicity
_atom_site_calc_flag
_atom_site_refinement_flags
Zr(1) Zr 0.87855(3) 0.505199(12) 0.578303(10) 0.01114(6) Uani 1.0 4 d .
P(1) P 1.03184(9) 0.63194(4) 0.59383(3) 0.01534(15) Uani 1.0 4 d .
C(1) C 1.0786(3) 0.59762(13) 0.37866(11) 0.0129(5) Uani 1.0 4 d .
C(2) C 1.0299(3) 0.56633(13) 0.43130(12) 0.0134(5) Uani 1.0 4 d .
C(3) C 0.9786(4) 0.53027(13) 0.47984(12) 0.0130(5) Uani 1.0 4 d .
C(4) C 0.9103(4) 0.45857(14) 0.48185(12) 0.0142(6) Uani 1.0 4 d .
C(5) C 0.9168(3) 0.40507(13) 0.44229(12) 0.0144(5) Uani 1.0 4 d .
C(6) C 0.9244(4) 0.35226(13) 0.40095(12) 0.0159(6) Uani 1.0 4 d .
C(7) C 1.2478(4) 0.57725(14) 0.35354(12) 0.0155(6) Uani 1.0 4 d .
C(8) C 1.3609(4) 0.56057(16) 0.40837(13) 0.0223(6) Uani 1.0 4 d .
C(9) C 1.2330(4) 0.50785(16) 0.31394(12) 0.0210(6) Uani 1.0 4 d .
C(10) C 1.3311(4) 0.63575(15) 0.31418(14) 0.0214(6) Uani 1.0 4 d .
C(11) C 0.9566(4) 0.64406(14) 0.34199(12) 0.0161(6) Uani 1.0 4 d .
C(12) C 0.7907(4) 0.63939(17) 0.37302(15) 0.0237(7) Uani 1.0 4 d .
C(13) C 1.0056(4) 0.72443(15) 0.34102(14) 0.0209(6) Uani 1.0 4 d .
C(14) C 0.9331(4) 0.61789(15) 0.27360(13) 0.0243(7) Uani 1.0 4 d .
C(15) C 1.0758(4) 0.30276(15) 0.40160(13) 0.0206(6) Uani 1.0 4 d .
C(16) C 1.0374(5) 0.22895(16) 0.43053(17) 0.0355(8) Uani 1.0 4 d .
C(17) C 1.2086(4) 0.33681(17) 0.44184(14) 0.0260(7) Uani 1.0 4 d .
C(18) C 1.1476(4) 0.29131(16) 0.33562(14) 0.0281(7) Uani 1.0 4 d .
C(19) C 0.7842(4) 0.34521(15) 0.35291(14) 0.0202(6) Uani 1.0 4 d .
C(20) C 0.7352(5) 0.26780(17) 0.33799(16) 0.0321(8) Uani 1.0 4 d .
C(21) C 0.8304(4) 0.38359(18) 0.29064(14) 0.0300(8) Uani 1.0 4 d .
C(22) C 0.6355(4) 0.38371(18) 0.37885(15) 0.0325(8) Uani 1.0 4 d .
C(23) C 1.1336(4) 0.43476(15) 0.60026(14) 0.0216(6) Uani 1.0 4 d .
C(24) C 1.0061(4) 0.38486(15) 0.59939(13) 0.0194(6) Uani 1.0 4 d .
C(25) C 0.9043(4) 0.40026(15) 0.65144(13) 0.0221(6) Uani 1.0 4 d .
C(26) C 0.9708(4) 0.45984(17) 0.68345(13) 0.0233(7) Uani 1.0 4 d .
C(27) C 1.1145(4) 0.48009(14) 0.65267(13) 0.0221(6) Uani 1.0 4 d .
C(28) C 0.5972(3) 0.50613(18) 0.53412(12) 0.0211(6) Uani 1.0 4 d .
C(29) C 0.5858(4) 0.47565(15) 0.59466(14) 0.0209(6) Uani 1.0 4 d .
C(30) C 0.6221(4) 0.52946(14) 0.63896(12) 0.0180(6) Uani 1.0 4 d .
C(31) C 0.6560(4) 0.59331(15) 0.60594(13) 0.0183(6) Uani 1.0 4 d .
C(32) C 0.6425(4) 0.57866(15) 0.54120(13) 0.0200(6) Uani 1.0 4 d .
C(33) C 1.2424(4) 0.63165(16) 0.57104(15) 0.0255(7) Uani 1.0 4 d .
C(34) C 0.9570(4) 0.70671(15) 0.54661(14) 0.0236(6) Uani 1.0 4 d .
C(35) C 1.0398(4) 0.67150(16) 0.67278(13) 0.0228(6) Uani 1.0 4 d .
H(32) H 0.662(4) 0.6119(17) 0.5080(15) 0.025(9) Uiso 1.0 4 d .
H(23) H 1.214(4) 0.4390(18) 0.5697(16) 0.028(9) Uiso 1.0 4 d .
H(24) H 0.988(4) 0.3478(16) 0.5692(14) 0.017(8) Uiso 1.0 4 d .
H(25) H 0.807(4) 0.3761(17) 0.6608(14) 0.014(8) Uiso 1.0 4 d .
H(26) H 0.928(4) 0.4830(18) 0.7206(15) 0.028(9) Uiso 1.0 4 d .
H(27) H 1.183(5) 0.516(2) 0.6643(17) 0.043(11) Uiso 1.0 4 d .
H(28) H 0.583(4) 0.4842(18) 0.4948(15) 0.029(9) Uiso 1.0 4 d .
H(29) H 0.563(4) 0.4260(19) 0.6042(15) 0.029(10) Uiso 1.0 4 d .
H(30) H 0.622(4) 0.5245(16) 0.6835(15) 0.025(9) Uiso 1.0 4 d .
H(31) H 0.679(4) 0.6419(17) 0.6271(13) 0.014(8) Uiso 1.0 4 d .
H(8A) H 1.3148 0.5218 0.4339 0.0268 Uiso 1.0 4 calc R
H(8B) H 1.3743 0.6039 0.4342 0.0268 Uiso 1.0 4 calc R
H(8C) H 1.4659 0.5454 0.3921 0.0268 Uiso 1.0 4 calc R
H(9A) H 1.1785 0.4704 0.3385 0.0251 Uiso 1.0 4 calc R
H(9B) H 1.3406 0.4910 0.3021 0.0251 Uiso 1.0 4 calc R
H(9C) H 1.1704 0.5181 0.2760 0.0251 Uiso 1.0 4 calc R
H(10A) H 1.2659 0.6462 0.2770 0.0257 Uiso 1.0 4 calc R
H(10B) H 1.4376 0.6186 0.3011 0.0257 Uiso 1.0 4 calc R
H(10C) H 1.3430 0.6797 0.3393 0.0257 Uiso 1.0 4 calc R
H(12A) H 0.7564 0.5888 0.3749 0.0284 Uiso 1.0 4 calc R
H(12B) H 0.7128 0.6673 0.3484 0.0284 Uiso 1.0 4 calc R
H(12C) H 0.7968 0.6591 0.4156 0.0284 Uiso 1.0 4 calc R
H(13A) H 1.1051 0.7301 0.3168 0.0251 Uiso 1.0 4 calc R
H(13B) H 1.0232 0.7412 0.3841 0.0251 Uiso 1.0 4 calc R
H(13C) H 0.9197 0.7530 0.3216 0.0251 Uiso 1.0 4 calc R
H(14A) H 1.0351 0.6223 0.2508 0.0292 Uiso 1.0 4 calc R
H(14B) H 0.8509 0.6475 0.2530 0.0292 Uiso 1.0 4 calc R
H(14C) H 0.8986 0.5673 0.2737 0.0292 Uiso 1.0 4 calc R
H(16A) H 0.9609 0.2032 0.4036 0.0427 Uiso 1.0 4 calc R
H(16B) H 0.9902 0.2358 0.4722 0.0427 Uiso 1.0 4 calc R
H(16C) H 1.1367 0.2007 0.4342 0.0427 Uiso 1.0 4 calc R
H(17A) H 1.1717 0.3404 0.4854 0.0312 Uiso 1.0 4 calc R
H(17B) H 1.2334 0.3851 0.4259 0.0312 Uiso 1.0 4 calc R
H(17C) H 1.3054 0.3067 0.4400 0.0312 Uiso 1.0 4 calc R
H(18A) H 1.0688 0.2665 0.3091 0.0337 Uiso 1.0 4 calc R
H(18B) H 1.2454 0.2620 0.3388 0.0337 Uiso 1.0 4 calc R
H(18C) H 1.1742 0.3382 0.3171 0.0337 Uiso 1.0 4 calc R
H(20A) H 0.8265 0.2422 0.3191 0.0385 Uiso 1.0 4 calc R
H(20B) H 0.6447 0.2681 0.3085 0.0385 Uiso 1.0 4 calc R
H(20C) H 0.7029 0.2433 0.3767 0.0385 Uiso 1.0 4 calc R
H(21A) H 0.9196 0.3577 0.2707 0.0360 Uiso 1.0 4 calc R
H(21B) H 0.8632 0.4333 0.2995 0.0360 Uiso 1.0 4 calc R
H(21C) H 0.7373 0.3839 0.2624 0.0360 Uiso 1.0 4 calc R
H(22A) H 0.6590 0.4352 0.3839 0.0390 Uiso 1.0 4 calc R
H(22B) H 0.6069 0.3629 0.4196 0.0390 Uiso 1.0 4 calc R
H(22C) H 0.5454 0.3776 0.3497 0.0390 Uiso 1.0 4 calc R
H(33A) H 1.3037 0.6012 0.6001 0.0306 Uiso 1.0 4 calc R
H(33B) H 1.2845 0.6810 0.5724 0.0306 Uiso 1.0 4 calc R
H(33C) H 1.2527 0.6126 0.5284 0.0306 Uiso 1.0 4 calc R
H(34A) H 0.8426 0.7144 0.5556 0.0283 Uiso 1.0 4 calc R
H(34B) H 0.9706 0.6953 0.5020 0.0283 Uiso 1.0 4 calc R
H(34C) H 1.0176 0.7506 0.5567 0.0283 Uiso 1.0 4 calc R
H(35A) H 0.9303 0.6825 0.6870 0.0273 Uiso 1.0 4 calc R
H(35B) H 1.1035 0.7160 0.6717 0.0273 Uiso 1.0 4 calc R
H(35C) H 1.0898 0.6371 0.7017 0.0273 Uiso 1.0 4 calc R

loop_
_atom_site_aniso_label
_atom_site_aniso_U_11
_atom_site_aniso_U_22
_atom_site_aniso_U_33
_atom_site_aniso_U_12
_atom_site_aniso_U_13
_atom_site_aniso_U_23
Zr(1) 0.01135(10) 0.01180(10) 0.01026(9) 0.00025(9) 0.00003(9) 0.00019(9)
P(1) 0.0160(4) 0.0131(3) 0.0169(4) -0.0028(3) 0.0015(3) -0.0027(3)
C(1) 0.0142(13) 0.0114(11) 0.0132(12) 0.0003(9) -0.0008(10) -0.0021(9)
C(2) 0.0121(11) 0.0100(11) 0.0182(13) 0.0014(9) -0.0022(11) -0.0045(10)
C(3) 0.0126(12) 0.0132(12) 0.0132(12) 0.0023(10) -0.0009(11) 0.0006(9)
C(4) 0.0142(14) 0.0121(11) 0.0162(12) 0.0009(10) 0.0002(11) 0.0018(9)
C(5) 0.0138(13) 0.0138(12) 0.0158(12) 0.0004(9) 0.0008(10) 0.0029(9)
C(6) 0.0210(14) 0.0095(11) 0.0171(12) -0.0003(10) 0.0031(11) -0.0005(9)
C(7) 0.0186(14) 0.0148(12) 0.0132(12) 0.0018(11) 0.0016(11) -0.0001(10)
C(8) 0.0153(13) 0.0300(14) 0.0216(14) 0.0033(12) 0.0027(12) 0.0037(11)
C(9) 0.0244(13) 0.0157(13) 0.0228(13) -0.0006(12) 0.0050(11) -0.0008(12)
C(10) 0.0216(15) 0.0187(14) 0.0240(14) -0.0043(11) 0.0060(12) 0.0004(12)
C(11) 0.0174(13) 0.0139(12) 0.0170(13) 0.0001(11) 0.0000(11) 0.0034(10)
C(12) 0.0206(15) 0.0202(14) 0.0302(17) 0.0034(12) -0.0034(14) 0.0087(13)
C(13) 0.0266(16) 0.0143(13) 0.0220(14) 0.0005(11) 0.0020(13) 0.0021(11)
C(14) 0.0349(18) 0.0168(14) 0.0213(14) -0.0014(12) -0.0116(13) 0.0011(11)
C(15) 0.0239(15) 0.0139(12) 0.0240(14) 0.0055(11) 0.0051(12) -0.0018(10)
C(16) 0.0414(19) 0.0171(14) 0.048(2) 0.0063(13) 0.0101(18) 0.0083(14)
C(17) 0.0251(16) 0.0282(16) 0.0247(15) 0.0098(13) 0.0007(13) -0.0011(12)
C(18) 0.0324(18) 0.0243(15) 0.0277(16) 0.0063(13) 0.0090(15) -0.0071(12)
C(19) 0.0211(15) 0.0156(14) 0.0239(15) -0.0022(11) -0.0019(13) -0.0042(11)
C(20) 0.0364(19) 0.0230(16) 0.0370(18) -0.0136(14) -0.0059(16) -0.0075(14)
C(21) 0.0352(19) 0.0325(17) 0.0222(15) -0.0078(14) -0.0085(14) 0.0020(13)
C(22) 0.0255(17) 0.0418(19) 0.0301(16) 0.0001(16) -0.0068(15) -0.0098(14)
C(23) 0.0200(14) 0.0215(13) 0.0231(14) 0.0063(13) -0.0046(14) 0.0050(11)
C(24) 0.0285(16) 0.0165(13) 0.0133(12) 0.0045(11) -0.0014(12) 0.0017(10)
C(25) 0.0270(17) 0.0180(13) 0.0215(14) 0.0033(12) 0.0038(13) 0.0067(11)
C(26) 0.0317(17) 0.0265(16) 0.0116(13) 0.0064(13) -0.0034(13) 0.0003(11)
C(27) 0.0238(14) 0.0220(14) 0.0206(13) -0.0006(13) -0.0112(13) 0.0047(10)
C(28) 0.0136(12) 0.0295(15) 0.0202(12) 0.0033(13) -0.0021(10) -0.0086(13)
C(29) 0.0173(14) 0.0152(12) 0.0301(15) -0.0012(10) 0.0039(12) -0.0005(11)
C(30) 0.0169(13) 0.0210(13) 0.0163(12) 0.0016(12) 0.0071(13) -0.0002(10)
C(31) 0.0136(14) 0.0143(12) 0.0269(14) 0.0021(10) 0.0027(11) -0.0028(11)
C(32) 0.0158(14) 0.0238(14) 0.0204(13) 0.0041(12) 0.0029(12) 0.0048(11)
C(33) 0.0194(14) 0.0260(15) 0.0311(17) -0.0073(12) 0.0038(14) -0.0100(14)
C(34) 0.0313(16) 0.0144(13) 0.0251(15) -0.0046(12) 0.0007(14) 0.0037(11)
C(35) 0.0265(16) 0.0222(15) 0.0197(14) -0.0047(12) 0.0027(13) -0.0052(11)

loop_
_atom_type_symbol
_atom_type_description
_atom_type_scat_dispersion_real
_atom_type_scat_dispersion_imag
_atom_type_scat_source
C C 0.0033 0.0016
;
International Tables for Crystallography
(1992, Vol. C, Tables 4.2.6.8 and 6.1.1.4)
;
H H 0.0000 0.0000
;
International Tables for Crystallography
(1992, Vol. C, Table 6.1.1.4)
;
Zr Zr -2.9673 0.5597
;
International Tables for Crystallography
(1992, Vol. C, Tables 4.2.6.8 and 6.1.1.4)
;
P P 0.1023 0.0942
;
International Tables for Crystallography
(1992, Vol. C, Tables 4.2.6.8 and 6.1.1.4)
;

loop_
_geom_angle_atom_site_label_1
_geom_angle_atom_site_label_2
_geom_angle_atom_site_label_3
_geom_angle
_geom_angle_publ_flag
P(1) Zr(1) C(3) 76.45(7) yes
P(1) Zr(1) C(4) 113.12(7) yes
P(1) Zr(1) C(23) 91.78(7) yes
P(1) Zr(1) C(24) 123.60(8) yes
P(1) Zr(1) C(25) 124.11(7) yes
P(1) Zr(1) C(26) 92.16(8) yes
P(1) Zr(1) C(27) 73.77(7) yes
P(1) Zr(1) C(28) 118.60(8) yes
P(1) Zr(1) C(29) 129.03(7) yes
P(1) Zr(1) C(30) 100.38(7) yes
P(1) Zr(1) C(31) 75.80(7) yes
P(1) Zr(1) C(32) 86.29(7) yes
C(3) Zr(1) C(4) 36.99(9) yes
C(3) Zr(1) C(23) 88.32(10) yes
C(3) Zr(1) C(24) 100.95(9) yes
C(3) Zr(1) C(25) 133.91(10) yes
C(3) Zr(1) C(26) 140.33(10) yes
C(3) Zr(1) C(27) 108.92(10) yes
C(3) Zr(1) C(28) 89.57(9) yes
C(3) Zr(1) C(29) 121.22(10) yes
C(3) Zr(1) C(30) 137.11(9) yes
C(3) Zr(1) C(31) 110.17(9) yes
C(3) Zr(1) C(32) 83.43(10) yes
C(4) Zr(1) C(23) 82.70(10) yes
C(4) Zr(1) C(24) 76.87(10) yes
C(4) Zr(1) C(25) 105.18(10) yes
C(4) Zr(1) C(26) 130.71(10) yes
C(4) Zr(1) C(27) 114.01(10) yes
C(4) Zr(1) C(28) 76.65(10) yes
C(4) Zr(1) C(29) 99.01(10) yes
C(4) Zr(1) C(30) 129.40(10) yes
C(4) Zr(1) C(31) 123.09(10) yes
C(4) Zr(1) C(32) 90.66(10) yes
C(23) Zr(1) C(24) 32.38(10) yes
C(23) Zr(1) C(25) 54.02(10) yes
C(23) Zr(1) C(26) 53.69(10) yes
C(23) Zr(1) C(27) 32.05(9) yes
C(23) Zr(1) C(28) 148.07(10) yes
C(23) Zr(1) C(29) 132.12(10) yes
C(23) Zr(1) C(30) 134.49(10) yes
C(23) Zr(1) C(31) 154.01(10) yes
C(23) Zr(1) C(32) 171.74(10) yes
C(24) Zr(1) C(25) 33.02(10) yes
C(24) Zr(1) C(26) 54.16(10) yes
C(24) Zr(1) C(27) 53.49(9) yes
C(24) Zr(1) C(28) 117.69(11) yes
C(24) Zr(1) C(29) 100.95(10) yes
C(24) Zr(1) C(30) 114.92(9) yes
C(24) Zr(1) C(31) 146.96(10) yes
C(24) Zr(1) C(32) 150.07(10) yes
C(25) Zr(1) C(26) 32.66(10) yes
C(25) Zr(1) C(27) 53.69(10) yes
C(25) Zr(1) C(28) 108.53(10) yes
C(25) Zr(1) C(29) 80.05(10) yes
C(25) Zr(1) C(30) 83.77(10) yes
C(25) Zr(1) C(31) 114.70(10) yes
C(25) Zr(1) C(32) 133.13(10) yes
C(26) Zr(1) C(27) 32.30(10) yes
C(26) Zr(1) C(28) 128.20(10) yes
C(26) Zr(1) C(29) 95.63(11) yes
C(26) Zr(1) C(30) 81.96(10) yes
C(26) Zr(1) C(31) 103.30(10) yes
C(26) Zr(1) C(32) 134.36(10) yes
C(27) Zr(1) C(28) 160.32(10) yes
C(27) Zr(1) C(29) 127.84(10) yes
C(27) Zr(1) C(30) 111.06(10) yes
C(27) Zr(1) C(31) 122.03(9) yes
C(27) Zr(1) C(32) 152.74(9) yes
C(28) Zr(1) C(29) 32.57(10) yes
C(28) Zr(1) C(30) 53.82(9) yes
C(28) Zr(1) C(31) 53.59(10) yes
C(28) Zr(1) C(32) 32.38(10) yes
C(29) Zr(1) C(30) 32.34(9) yes
C(29) Zr(1) C(31) 53.38(9) yes
C(29) Zr(1) C(32) 53.70(10) yes
C(30) Zr(1) C(31) 32.19(9) yes
C(30) Zr(1) C(32) 53.75(9) yes
C(31) Zr(1) C(32) 32.45(9) yes
Zr(1) P(1) C(33) 114.85(10) yes
Zr(1) P(1) C(34) 115.72(10) yes
Zr(1) P(1) C(35) 118.54(10) yes
C(33) P(1) C(34) 100.54(15) yes
C(33) P(1) C(35) 102.23(15) yes
C(34) P(1) C(35) 102.44(14) yes
C(2) C(1) C(7) 117.5(3) yes
C(2) C(1) C(11) 118.2(3) yes
C(7) C(1) C(11) 123.8(2) yes
C(1) C(2) C(3) 174.6(3) yes
Zr(1) C(3) C(2) 160.8(2) yes
Zr(1) C(3) C(4) 69.28(15) yes
C(2) C(3) C(4) 128.5(3) yes
Zr(1) C(4) C(3) 73.72(15) yes
Zr(1) C(4) C(5) 152.9(2) yes
C(3) C(4) C(5) 131.6(3) yes
C(4) C(5) C(6) 178.3(3) yes
C(5) C(6) C(15) 118.0(3) yes
C(5) C(6) C(19) 117.8(3) yes
C(15) C(6) C(19) 124.1(3) yes
C(1) C(7) C(8) 110.0(2) yes
C(1) C(7) C(9) 108.6(3) yes
C(1) C(7) C(10) 115.2(3) yes
C(8) C(7) C(9) 107.4(3) yes
C(8) C(7) C(10) 106.5(3) yes
C(9) C(7) C(10) 109.0(3) yes
C(1) C(11) C(12) 109.9(3) yes
C(1) C(11) C(13) 111.8(3) yes
C(1) C(11) C(14) 112.7(3) yes
C(12) C(11) C(13) 107.3(3) yes
C(12) C(11) C(14) 106.0(3) yes
C(13) C(11) C(14) 108.8(3) yes
C(6) C(15) C(16) 111.1(3) yes
C(6) C(15) C(17) 110.1(3) yes
C(6) C(15) C(18) 112.7(3) yes
C(16) C(15) C(17) 106.9(3) yes
C(16) C(15) C(18) 108.9(3) yes
C(17) C(15) C(18) 106.8(3) yes
C(6) C(19) C(20) 114.6(3) yes
C(6) C(19) C(21) 109.9(3) yes
C(6) C(19) C(22) 109.1(3) yes
C(20) C(19) C(21) 108.5(3) yes
C(20) C(19) C(22) 107.4(3) yes
C(21) C(19) C(22) 107.1(3) yes
Zr(1) C(23) C(24) 72.93(18) yes
Zr(1) C(23) C(27) 75.23(18) yes
C(24) C(23) C(27) 108.6(3) yes
Zr(1) C(24) C(23) 74.69(17) yes
Zr(1) C(24) C(25) 73.20(17) yes
C(23) C(24) C(25) 107.8(3) yes
Zr(1) C(25) C(24) 73.78(16) yes
Zr(1) C(25) C(26) 74.15(17) yes
C(24) C(25) C(26) 107.6(3) yes
Zr(1) C(26) C(25) 73.19(17) yes
Zr(1) C(26) C(27) 75.78(17) yes
C(25) C(26) C(27) 108.3(3) yes
Zr(1) C(27) C(23) 72.72(18) yes
Zr(1) C(27) C(26) 71.92(18) yes
C(23) C(27) C(26) 107.8(3) yes
Zr(1) C(28) C(29) 73.61(16) yes
Zr(1) C(28) C(32) 73.62(16) yes
C(29) C(28) C(32) 107.6(3) yes
Zr(1) C(29) C(28) 73.82(16) yes
Zr(1) C(29) C(30) 74.42(17) yes
C(28) C(29) C(30) 108.4(3) yes
Zr(1) C(30) C(29) 73.23(16) yes
Zr(1) C(30) C(31) 74.04(17) yes
C(29) C(30) C(31) 107.7(3) yes
Zr(1) C(31) C(30) 73.76(17) yes
Zr(1) C(31) C(32) 72.95(16) yes
C(30) C(31) C(32) 108.2(3) yes
Zr(1) C(32) C(28) 74.01(16) yes
Zr(1) C(32) C(31) 74.59(16) yes
C(28) C(32) C(31) 108.1(3) yes
C(7) C(8) H(8A) 109.470 no
C(7) C(8) H(8B) 109.467 no
C(7) C(8) H(8C) 109.475 no
H(8A) C(8) H(8B) 109.478 no
H(8A) C(8) H(8C) 109.475 no
H(8B) C(8) H(8C) 109.462 no
C(7) C(9) H(9A) 109.464 no
C(7) C(9) H(9B) 109.463 no
C(7) C(9) H(9C) 109.461 no
H(9A) C(9) H(9B) 109.483 no
H(9A) C(9) H(9C) 109.479 no
H(9B) C(9) H(9C) 109.477 no
C(7) C(10) H(10A) 109.471 no
C(7) C(10) H(10B) 109.480 no
C(7) C(10) H(10C) 109.473 no
H(10A) C(10) H(10B) 109.466 no
H(10A) C(10) H(10C) 109.466 no
H(10B) C(10) H(10C) 109.472 no
C(11) C(12) H(12A) 109.474 no
C(11) C(12) H(12B) 109.473 no
C(11) C(12) H(12C) 109.473 no
H(12A) C(12) H(12B) 109.471 no
H(12A) C(12) H(12C) 109.466 no
H(12B) C(12) H(12C) 109.471 no
C(11) C(13) H(13A) 109.479 no
C(11) C(13) H(13B) 109.471 no
C(11) C(13) H(13C) 109.476 no
H(13A) C(13) H(13B) 109.468 no
H(13A) C(13) H(13C) 109.466 no
H(13B) C(13) H(13C) 109.467 no
C(11) C(14) H(14A) 109.469 no
C(11) C(14) H(14B) 109.475 no
C(11) C(14) H(14C) 109.474 no
H(14A) C(14) H(14B) 109.472 no
H(14A) C(14) H(14C) 109.470 no
H(14B) C(14) H(14C) 109.466 no
C(15) C(16) H(16A) 109.462 no
C(15) C(16) H(16B) 109.464 no
C(15) C(16) H(16C) 109.462 no
H(16A) C(16) H(16B) 109.480 no
H(16A) C(16) H(16C) 109.481 no
H(16B) C(16) H(16C) 109.478 no
C(15) C(17) H(17A) 109.472 no
C(15) C(17) H(17B) 109.469 no
C(15) C(17) H(17C) 109.470 no
H(17A) C(17) H(17B) 109.475 no
H(17A) C(17) H(17C) 109.467 no
H(17B) C(17) H(17C) 109.475 no
C(15) C(18) H(18A) 109.465 no
C(15) C(18) H(18B) 109.472 no
C(15) C(18) H(18C) 109.469 no
H(18A) C(18) H(18B) 109.478 no
H(18A) C(18) H(18C) 109.476 no
H(18B) C(18) H(18C) 109.468 no
C(19) C(20) H(20A) 109.473 no
C(19) C(20) H(20B) 109.471 no
C(19) C(20) H(20C) 109.465 no
H(20A) C(20) H(20B) 109.474 no
H(20A) C(20) H(20C) 109.474 no
H(20B) C(20) H(20C) 109.471 no
C(19) C(21) H(21A) 109.477 no
C(19) C(21) H(21B) 109.474 no
C(19) C(21) H(21C) 109.474 no
H(21A) C(21) H(21B) 109.467 no
H(21A) C(21) H(21C) 109.458 no
H(21B) C(21) H(21C) 109.477 no
C(19) C(22) H(22A) 109.478 no
C(19) C(22) H(22B) 109.472 no
C(19) C(22) H(22C) 109.475 no
H(22A) C(22) H(22B) 109.456 no
H(22A) C(22) H(22C) 109.475 no
H(22B) C(22) H(22C) 109.472 no
Zr(1) C(23) H(23) 115(2) no
C(24) C(23) H(23) 126(2) no
C(27) C(23) H(23) 126(2) no
Zr(1) C(24) H(24) 116.8(18) no
C(23) C(24) H(24) 127.1(18) no
C(25) C(24) H(24) 125.1(18) no
Zr(1) C(25) H(25) 115.2(19) no
C(24) C(25) H(25) 125.2(18) no
C(26) C(25) H(25) 127.1(18) no
Zr(1) C(26) H(26) 117.8(19) no
C(25) C(26) H(26) 126.7(19) no
C(27) C(26) H(26) 125.0(19) no
Zr(1) C(27) H(27) 121(3) no
C(23) C(27) H(27) 126(3) no
C(26) C(27) H(27) 126(3) no
Zr(1) C(28) H(28) 116(2) no
C(29) C(28) H(28) 129(2) no
C(32) C(28) H(28) 123(2) no
Zr(1) C(29) H(29) 115(2) no
C(28) C(29) H(29) 126(2) no
C(30) C(29) H(29) 125(2) no
Zr(1) C(30) H(30) 120(2) no
C(29) C(30) H(30) 126.8(18) no
C(31) C(30) H(30) 125.5(18) no
Zr(1) C(31) H(31) 122.1(16) no
C(30) C(31) H(31) 123.9(16) no
C(32) C(31) H(31) 127.8(17) no
Zr(1) C(32) H(32) 116.7(19) no
C(28) C(32) H(32) 126(2) no
C(31) C(32) H(32) 126(2) no
P(1) C(33) H(33A) 109.466 no
P(1) C(33) H(33B) 109.470 no
P(1) C(33) H(33C) 109.477 no
H(33A) C(33) H(33B) 109.464 no
H(33A) C(33) H(33C) 109.478 no
H(33B) C(33) H(33C) 109.473 no
P(1) C(34) H(34A) 109.473 no
P(1) C(34) H(34B) 109.474 no
P(1) C(34) H(34C) 109.478 no
H(34A) C(34) H(34B) 109.466 no
H(34A) C(34) H(34C) 109.476 no
H(34B) C(34) H(34C) 109.461 no
P(1) C(35) H(35A) 109.474 no
P(1) C(35) H(35B) 109.474 no
P(1) C(35) H(35C) 109.465 no
H(35A) C(35) H(35B) 109.470 no
H(35A) C(35) H(35C) 109.472 no
H(35B) C(35) H(35C) 109.472 no

loop_
_geom_bond_atom_site_label_1
_geom_bond_atom_site_label_2
_geom_bond_distance
_geom_bond_publ_flag
Zr(1) P(1) 2.6916(10) yes
Zr(1) C(3) 2.305(3) yes
Zr(1) C(4) 2.246(3) yes
Zr(1) C(23) 2.532(3) yes
Zr(1) C(24) 2.509(3) yes
Zr(1) C(25) 2.502(3) yes
Zr(1) C(26) 2.514(3) yes
Zr(1) C(27) 2.564(3) yes
Zr(1) C(28) 2.519(3) yes
Zr(1) C(29) 2.517(3) yes
Zr(1) C(30) 2.532(3) yes
Zr(1) C(31) 2.536(3) yes
Zr(1) C(32) 2.514(3) yes
P(1) C(33) 1.815(3) yes
P(1) C(34) 1.822(3) yes
P(1) C(35) 1.837(3) yes
C(1) C(2) 1.326(4) yes
C(1) C(7) 1.551(4) yes
C(1) C(11) 1.542(4) yes
C(2) C(3) 1.303(4) yes
C(3) C(4) 1.445(4) yes
C(4) C(5) 1.303(4) yes
C(5) C(6) 1.318(4) yes
C(6) C(15) 1.557(4) yes
C(6) C(19) 1.556(4) yes
C(7) C(8) 1.531(4) yes
C(7) C(9) 1.543(4) yes
C(7) C(10) 1.535(4) yes
C(11) C(12) 1.530(4) yes
C(11) C(13) 1.544(4) yes
C(11) C(14) 1.549(4) yes
C(15) C(16) 1.534(5) yes
C(15) C(17) 1.533(5) yes
C(15) C(18) 1.543(5) yes
C(19) C(20) 1.524(5) yes
C(19) C(21) 1.554(5) yes
C(19) C(22) 1.530(5) yes
C(23) C(24) 1.406(5) yes
C(23) C(27) 1.407(4) yes
C(24) C(25) 1.424(5) yes
C(25) C(26) 1.410(5) yes
C(26) C(27) 1.413(5) yes
C(28) C(29) 1.412(4) yes
C(28) C(32) 1.403(5) yes
C(29) C(30) 1.406(4) yes
C(30) C(31) 1.405(4) yes
C(31) C(32) 1.411(4) yes
C(8) H(8A) 0.980 no
C(8) H(8B) 0.980 no
C(8) H(8C) 0.980 no
C(9) H(9A) 0.980 no
C(9) H(9B) 0.980 no
C(9) H(9C) 0.980 no
C(10) H(10A) 0.980 no
C(10) H(10B) 0.980 no
C(10) H(10C) 0.980 no
C(12) H(12A) 0.980 no
C(12) H(12B) 0.980 no
C(12) H(12C) 0.980 no
C(13) H(13A) 0.980 no
C(13) H(13B) 0.980 no
C(13) H(13C) 0.980 no
C(14) H(14A) 0.980 no
C(14) H(14B) 0.980 no
C(14) H(14C) 0.980 no
C(16) H(16A) 0.980 no
C(16) H(16B) 0.980 no
C(16) H(16C) 0.980 no
C(17) H(17A) 0.980 no
C(17) H(17B) 0.980 no
C(17) H(17C) 0.980 no
C(18) H(18A) 0.980 no
C(18) H(18B) 0.980 no
C(18) H(18C) 0.980 no
C(20) H(20A) 0.980 no
C(20) H(20B) 0.980 no
C(20) H(20C) 0.980 no
C(21) H(21A) 0.980 no
C(21) H(21B) 0.980 no
C(21) H(21C) 0.980 no
C(22) H(22A) 0.980 no
C(22) H(22B) 0.980 no
C(22) H(22C) 0.980 no
C(23) H(23) 0.93(4) no
C(24) H(24) 0.95(3) no
C(25) H(25) 0.95(3) no
C(26) H(26) 0.97(3) no
C(27) H(27) 0.92(4) no
C(28) H(28) 0.94(4) no
C(29) H(29) 0.96(4) no
C(30) H(30) 0.95(3) no
C(31) H(31) 1.02(3) no
C(32) H(32) 0.95(4) no
C(33) H(33A) 0.980 no
C(33) H(33B) 0.980 no
C(33) H(33C) 0.980 no
C(34) H(34A) 0.980 no
C(34) H(34B) 0.980 no
C(34) H(34C) 0.980 no
C(35) H(35A) 0.980 no
C(35) H(35B) 0.980 no
C(35) H(35C) 0.980 no

loop_
_geom_contact_atom_site_label_1
_geom_contact_atom_site_label_2
_geom_contact_distance
_geom_contact_publ_flag
_geom_contact_site_symmetry_2
C(2) C(5) 3.141(4) no .
C(2) C(8) 2.794(4) no .
C(2) C(9) 3.207(4) no .
C(2) C(12) 2.706(4) no .
C(2) C(13) 3.511(4) no .
C(2) C(14) 3.587(4) no .
C(3) C(8) 3.566(4) no .
C(3) C(12) 3.422(4) no .
C(3) C(33) 3.480(4) no .
C(3) C(34) 3.570(4) no .
C(4) C(17) 3.457(4) no .
C(4) C(22) 3.458(5) no .
C(5) C(16) 3.423(4) no .
C(5) C(17) 2.733(4) no .
C(5) C(21) 3.336(4) no .
C(5) C(22) 2.729(5) no .
C(5) C(24) 3.451(4) no .
C(7) C(13) 3.399(4) no .
C(7) C(14) 3.210(5) no .
C(9) C(11) 3.464(4) no .
C(9) C(14) 3.331(5) no .
C(10) C(11) 3.171(4) no .
C(10) C(13) 3.215(4) no .
C(10) C(14) 3.433(5) no .
C(15) C(20) 3.204(5) no .
C(15) C(21) 3.464(5) no .
C(16) C(19) 3.435(5) no .
C(16) C(20) 3.273(5) no .
C(18) C(19) 3.200(5) no .
C(18) C(20) 3.453(5) no .
C(18) C(21) 3.284(5) no .
C(27) C(33) 3.470(4) no .
C(31) C(34) 3.502(4) no .
C(32) C(34) 3.531(5) no .
C(8) C(28) 3.473(4) no 1_655
C(28) C(8) 3.473(4) no 1_455
C(31) C(33) 3.586(4) no 1_455
C(32) C(33) 3.523(4) no 1_455
C(33) C(31) 3.586(4) no 1_655
C(33) C(32) 3.523(4) no 1_655
P(1) H(32) 3.59(4) no .
P(1) H(27) 2.90(4) no .
P(1) H(31) 3.02(3) no .
C(1) H(8A) 2.6857 no .
C(1) H(8B) 2.7294 no .
C(1) H(8C) 3.3716 no .
C(1) H(9A) 2.6403 no .
C(1) H(9B) 3.3620 no .
C(1) H(9C) 2.7470 no .
C(1) H(10A) 2.8168 no .
C(1) H(10B) 3.4320 no .
C(1) H(10C) 2.8004 no .
C(1) H(12A) 2.6822 no .
C(1) H(12B) 3.3630 no .
C(1) H(12C) 2.7193 no .
C(1) H(13A) 2.7952 no .
C(1) H(13B) 2.7030 no .
C(1) H(13C) 3.3919 no .
C(1) H(14A) 2.7885 no .
C(1) H(14B) 3.4069 no .
C(1) H(14C) 2.7488 no .
C(1) H(33C) 3.5154 no .
C(1) H(34B) 3.3170 no .
C(2) H(32) 3.57(4) no .
C(2) H(8A) 2.5069 no .
C(2) H(8B) 2.9451 no .
C(2) H(9A) 2.9309 no .
C(2) H(12A) 2.6042 no .
C(2) H(12C) 2.6100 no .
C(2) H(13B) 3.3941 no .
C(2) H(14C) 3.5325 no .
C(2) H(33C) 2.9054 no .
C(2) H(34B) 2.8688 no .
C(3) H(32) 3.09(4) no .
C(3) H(23) 3.22(4) no .
C(3) H(28) 3.41(4) no .
C(3) H(8A) 2.9631 no .
C(3) H(12A) 3.0974 no .
C(3) H(12C) 3.1384 no .
C(3) H(33C) 2.9285 no .
C(3) H(34B) 3.0953 no .
C(4) H(32) 3.55(4) no .
C(4) H(23) 3.16(4) no .
C(4) H(24) 2.84(3) no .
C(4) H(28) 2.77(4) no .
C(4) H(12A) 3.5583 no .
C(4) H(17A) 3.0846 no .
C(4) H(17B) 3.2370 no .
C(4) H(22A) 2.9844 no .
C(4) H(22B) 3.3542 no .
C(5) H(24) 2.97(3) no .
C(5) H(28) 3.33(4) no .
C(5) H(9A) 3.3294 no .
C(5) H(16B) 3.2584 no .
C(5) H(17A) 2.6006 no .
C(5) H(17B) 2.6786 no .
C(5) H(21B) 3.1203 no .
C(5) H(22A) 2.5394 no .
C(5) H(22B) 2.7329 no .
C(6) H(9A) 3.3196 no .
C(6) H(16A) 2.7783 no .
C(6) H(16B) 2.6956 no .
C(6) H(16C) 3.3909 no .
C(6) H(17A) 2.7404 no .
C(6) H(17B) 2.6914 no .
C(6) H(17C) 3.3798 no .
C(6) H(18A) 2.7933 no .
C(6) H(18B) 3.4154 no .
C(6) H(18C) 2.7518 no .
C(6) H(20A) 2.8033 no .
C(6) H(20B) 3.4224 no .
C(6) H(20C) 2.7796 no .
C(6) H(21A) 2.7795 no .
C(6) H(21B) 2.6813 no .
C(6) H(21C) 3.3894 no .
C(6) H(22A) 2.7120 no .
C(6) H(22B) 2.6741 no .
C(6) H(22C) 3.3653 no .
C(7) H(13A) 3.1684 no .
C(7) H(14A) 2.9362 no .
C(7) H(14C) 3.3682 no .
C(8) H(9A) 2.7019 no .
C(8) H(9B) 2.6118 no .
C(8) H(9C) 3.3301 no .
C(8) H(10A) 3.3153 no .
C(8) H(10B) 2.6062 no .
C(8) H(10C) 2.6580 no .
C(8) H(17B) 3.4384 no .
C(8) H(33C) 2.8780 no .
C(9) H(8A) 2.6598 no .
C(9) H(8B) 3.3347 no .
C(9) H(8C) 2.6461 no .
C(9) H(10A) 2.6961 no .
C(9) H(10B) 2.6791 no .
C(9) H(10C) 3.3568 no .
C(9) H(14A) 3.0016 no .
C(9) H(14C) 3.1084 no .
C(9) H(17B) 3.2962 no .
C(9) H(18C) 3.1812 no .
C(9) H(21B) 3.3811 no .
C(10) H(8A) 3.3163 no .
C(10) H(8B) 2.6502 no .
C(10) H(8C) 2.6111 no .
C(10) H(9A) 3.3551 no .
C(10) H(9B) 2.6955 no .
C(10) H(9C) 2.6830 no .
C(10) H(13A) 2.5659 no .
C(10) H(13B) 3.5474 no .
C(10) H(14A) 2.8174 no .
C(11) H(9C) 3.2533 no .
C(11) H(10A) 2.9201 no .
C(11) H(10C) 3.2775 no .
C(11) H(34B) 3.5443 no .
C(12) H(32) 3.11(4) no .
C(12) H(13A) 3.3288 no .
C(12) H(13B) 2.7100 no .
C(12) H(13C) 2.6035 no .
C(12) H(14A) 3.3188 no .
C(12) H(14B) 2.6113 no .
C(12) H(14C) 2.6587 no .
C(12) H(34B) 3.2976 no .
C(13) H(10A) 2.9392 no .
C(13) H(10C) 2.9221 no .
C(13) H(12A) 3.3344 no .
C(13) H(12B) 2.6573 no .
C(13) H(12C) 2.6467 no .
C(13) H(14A) 2.7104 no .
C(13) H(14B) 2.6834 no .
C(13) H(14C) 3.3649 no .
C(13) H(34B) 3.4875 no .
C(14) H(9C) 2.7031 no .
C(14) H(10A) 2.8145 no .
C(14) H(12A) 2.6661 no .
C(14) H(12B) 2.5949 no .
C(14) H(12C) 3.3219 no .
C(14) H(13A) 2.6859 no .
C(14) H(13B) 3.3661 no .
C(14) H(13C) 2.7055 no .
C(14) H(21B) 3.5120 no .
C(15) H(9A) 3.4909 no .
C(15) H(20A) 2.9392 no .
C(15) H(20C) 3.3301 no .
C(15) H(21A) 3.2420 no .
C(16) H(17A) 2.6216 no .
C(16) H(17B) 3.3218 no .
C(16) H(17C) 2.6587 no .
C(16) H(18A) 2.6941 no .
C(16) H(18B) 2.6802 no .
C(16) H(18C) 3.3529 no .
C(16) H(20A) 2.9620 no .
C(16) H(20C) 3.0177 no .
C(17) H(23) 3.32(4) no .
C(17) H(24) 3.28(3) no .
C(17) H(8A) 3.5425 no .
C(17) H(9A) 3.3233 no .
C(17) H(16A) 3.3197 no .
C(17) H(16B) 2.6859 no .
C(17) H(16C) 2.5962 no .
C(17) H(18A) 3.3255 no .
C(17) H(18B) 2.6159 no .
C(17) H(18C) 2.6761 no .
C(18) H(9A) 3.3294 no .
C(18) H(16A) 2.6781 no .
C(18) H(16B) 3.3545 no .
C(18) H(16C) 2.6917 no .
C(18) H(17A) 3.3264 no .
C(18) H(17B) 2.6898 no .
C(18) H(17C) 2.5983 no .
C(18) H(20A) 2.8399 no .
C(18) H(21A) 2.6486 no .
C(19) H(16A) 3.2003 no .
C(19) H(18A) 2.9305 no .
C(19) H(18C) 3.3303 no .
C(20) H(16A) 2.6277 no .
C(20) H(18A) 2.8389 no .
C(20) H(21A) 2.6798 no .
C(20) H(21B) 3.3480 no .
C(20) H(21C) 2.6881 no .
C(20) H(22A) 3.3139 no .
C(20) H(22B) 2.6966 no .
C(20) H(22C) 2.5861 no .
C(21) H(9A) 3.4630 no .
C(21) H(14C) 3.4694 no .
C(21) H(18A) 2.9639 no .
C(21) H(18C) 3.0297 no .
C(21) H(20A) 2.6884 no .
C(21) H(20B) 2.6649 no .
C(21) H(20C) 3.3538 no .
C(21) H(22A) 2.6263 no .
C(21) H(22B) 3.3400 no .
C(21) H(22C) 2.6827 no .
C(22) H(28) 3.12(4) no .
C(22) H(20A) 3.3174 no .
C(22) H(20B) 2.6157 no .
C(22) H(20C) 2.6617 no .
C(22) H(21A) 3.3346 no .
C(22) H(21B) 2.6985 no .
C(22) H(21C) 2.6232 no .
C(23) H(25) 3.19(3) no .
C(23) H(26) 3.21(3) no .
C(23) H(17A) 3.0262 no .
C(23) H(33A) 3.3922 no .
C(24) H(26) 3.23(4) no .
C(24) H(27) 3.17(4) no .
C(24) H(17A) 2.9120 no .
C(25) H(23) 3.19(4) no .
C(25) H(27) 3.17(4) no .
C(25) H(29) 3.04(4) no .
C(25) H(30) 3.36(4) no .
C(26) H(23) 3.18(4) no .
C(26) H(24) 3.20(3) no .
C(26) H(30) 3.14(4) no .
C(26) H(35C) 3.4518 no .
C(27) H(24) 3.21(3) no .
C(27) H(25) 3.20(3) no .
C(27) H(33A) 2.9603 no .
C(27) H(35C) 3.0982 no .
C(28) H(30) 3.21(3) no .
C(28) H(31) 3.27(3) no .
C(28) H(22A) 3.4996 no .
C(29) H(32) 3.19(4) no .
C(29) H(25) 2.96(3) no .
C(29) H(31) 3.25(3) no .
C(30) H(32) 3.20(4) no .
C(30) H(25) 3.26(3) no .
C(30) H(26) 3.19(4) no .
C(30) H(28) 3.20(4) no .
C(31) H(28) 3.17(4) no .
C(31) H(29) 3.19(4) no .
C(31) H(34A) 2.9309 no .
C(31) H(35A) 3.3031 no .
C(32) H(29) 3.20(4) no .
C(32) H(30) 3.20(3) no .
C(32) H(12C) 3.3215 no .
C(32) H(34A) 3.0309 no .
C(32) H(34B) 3.5774 no .
C(33) H(23) 3.58(4) no .
C(33) H(27) 2.96(4) no .
C(33) H(8B) 3.1593 no .
C(33) H(34B) 2.9418 no .
C(33) H(34C) 2.9040 no .
C(33) H(35B) 2.8949 no .
C(33) H(35C) 3.0632 no .
C(34) H(32) 3.12(4) no .
C(34) H(31) 3.12(3) no .
C(34) H(12C) 3.2174 no .
C(34) H(13B) 3.5672 no .
C(34) H(33B) 2.8156 no .
C(34) H(33C) 3.0371 no .
C(34) H(35A) 3.0356 no .
C(34) H(35B) 2.9365 no .
C(35) H(27) 3.11(4) no .
C(35) H(31) 3.20(3) no .
C(35) H(33A) 2.9840 no .
C(35) H(33B) 2.9572 no .
C(35) H(34A) 3.0911 no .
C(35) H(34C) 2.8812 no .
H(32) H(28) 2.47(5) no .
H(32) H(31) 2.60(5) no .
H(32) H(12A) 2.9757 no .
H(32) H(12B) 3.5791 no .
H(32) H(12C) 2.4283 no .
H(32) H(34A) 2.6242 no .
H(32) H(34B) 2.9944 no .
H(23) H(24) 2.53(5) no .
H(23) H(27) 2.49(5) no .
H(23) H(8A) 3.3831 no .
H(23) H(17A) 2.5876 no .
H(23) H(17B) 3.2300 no .
H(23) H(33A) 3.1639 no .
H(23) H(33C) 3.3501 no .
H(24) H(25) 2.52(5) no .
H(24) H(16B) 2.9294 no .
H(24) H(17A) 2.3555 no .
H(25) H(26) 2.56(5) no .
H(25) H(29) 2.53(5) no .
H(25) H(30) 3.19(5) no .
H(26) H(27) 2.52(5) no .
H(26) H(30) 2.77(5) no .
H(26) H(35C) 3.1818 no .
H(27) H(33A) 2.3116 no .
H(27) H(33C) 3.4499 no .
H(27) H(35C) 2.4958 no .
H(28) H(29) 2.58(5) no .
H(28) H(12A) 3.5148 no .
H(28) H(22A) 2.6083 no .
H(28) H(22B) 2.7666 no .
H(29) H(30) 2.53(5) no .
H(30) H(31) 2.53(5) no .
H(31) H(34A) 2.4435 no .
H(31) H(35A) 2.5606 no .
H(8A) H(9A) 2.5147 no .
H(8A) H(9B) 2.8755 no .
H(8A) H(9C) 3.5754 no .
H(8A) H(10B) 3.5042 no .
H(8A) H(10C) 3.5624 no .
H(8A) H(17B) 2.6254 no .
H(8A) H(33C) 2.6740 no .
H(8B) H(9A) 3.5946 no .
H(8B) H(9B) 3.5192 no .
H(8B) H(10A) 3.5584 no .
H(8B) H(10B) 2.8980 no .
H(8B) H(10C) 2.4765 no .
H(8B) H(33A) 3.5860 no .
H(8B) H(33B) 3.3590 no .
H(8B) H(33C) 2.2540 no .
H(8C) H(9A) 2.9881 no .
H(8C) H(9B) 2.4034 no .
H(8C) H(9C) 3.5223 no .
H(8C) H(10A) 3.5040 no .
H(8C) H(10B) 2.3792 no .
H(8C) H(10C) 2.9168 no .
H(9A) H(10A) 3.5857 no .
H(9A) H(10B) 3.5789 no .
H(9A) H(14A) 3.5821 no .
H(9A) H(14C) 3.2455 no .
H(9A) H(17B) 2.4848 no .
H(9A) H(18C) 2.4925 no .
H(9A) H(21A) 3.3280 no .
H(9A) H(21B) 2.8318 no .
H(9B) H(10A) 2.9910 no .
H(9B) H(10B) 2.4988 no .
H(9B) H(10C) 3.5857 no .
H(9B) H(17B) 3.4057 no .
H(9B) H(18C) 3.1658 no .
H(9C) H(10A) 2.5035 no .
H(9C) H(10B) 2.9471 no .
H(9C) H(10C) 3.5843 no .
H(9C) H(14A) 2.2977 no .
H(9C) H(14C) 2.4355 no .
H(9C) H(18C) 3.4453 no .
H(9C) H(21B) 3.0375 no .
H(10A) H(13A) 2.2184 no .
H(10A) H(13B) 3.5184 no .
H(10A) H(14A) 2.0460 no .
H(10A) H(14B) 3.4847 no .
H(10A) H(14C) 3.3840 no .
H(10B) H(13A) 3.4648 no .
H(10B) H(14A) 3.5127 no .
H(10C) H(13A) 2.2369 no .
H(10C) H(13B) 3.0441 no .
H(10C) H(14A) 3.3524 no .
H(12A) H(13B) 3.5948 no .
H(12A) H(13C) 3.5182 no .
H(12A) H(14A) 3.5699 no .
H(12A) H(14B) 2.9239 no .
H(12A) H(14C) 2.4910 no .
H(12A) H(21B) 3.4155 no .
H(12A) H(22A) 2.9649 no .
H(12B) H(13A) 3.5254 no .
H(12B) H(13B) 3.0165 no .
H(12B) H(13C) 2.4085 no .
H(12B) H(14A) 3.4926 no .
H(12B) H(14B) 2.3642 no .
H(12B) H(14C) 2.8896 no .
H(12C) H(13A) 3.5678 no .
H(12C) H(13B) 2.5112 no .
H(12C) H(13C) 2.8443 no .
H(12C) H(14B) 3.5025 no .
H(12C) H(14C) 3.5720 no .
H(12C) H(34A) 3.1797 no .
H(12C) H(34B) 2.4352 no .
H(13A) H(14A) 2.5132 no .
H(13A) H(14B) 2.9411 no .
H(13A) H(14C) 3.5897 no .
H(13B) H(14A) 3.5983 no .
H(13B) H(14B) 3.5871 no .
H(13B) H(34B) 2.6911 no .
H(13C) H(14A) 3.0098 no .
H(13C) H(14B) 2.5051 no .
H(13C) H(14C) 3.5917 no .
H(14C) H(21B) 2.5593 no .
H(16A) H(17A) 3.5440 no .
H(16A) H(17C) 3.5303 no .
H(16A) H(18A) 2.4985 no .
H(16A) H(18B) 2.9464 no .
H(16A) H(18C) 3.5779 no .
H(16A) H(20A) 2.2396 no .
H(16A) H(20B) 3.5295 no .
H(16A) H(20C) 2.3389 no .
H(16B) H(17A) 2.4713 no .
H(16B) H(17B) 3.5662 no .
H(16B) H(17C) 3.0091 no .
H(16B) H(18A) 3.5849 no .
H(16B) H(18B) 3.5810 no .
H(16B) H(20A) 3.5381 no .
H(16B) H(20C) 3.1397 no .
H(16C) H(17A) 2.8231 no .
H(16C) H(17B) 3.5147 no .
H(16C) H(17C) 2.4150 no .
H(16C) H(18A) 2.9870 no .
H(16C) H(18B) 2.4982 no .
H(16C) H(18C) 3.5815 no .
H(17A) H(18B) 3.5006 no .
H(17A) H(18C) 3.5896 no .
H(17B) H(18A) 3.5925 no .
H(17B) H(18B) 2.9437 no .
H(17B) H(18C) 2.5264 no .
H(17C) H(18A) 3.4940 no .
H(17C) H(18B) 2.3640 no .
H(17C) H(18C) 2.8983 no .
H(18A) H(20A) 2.0736 no .
H(18A) H(20B) 3.5231 no .
H(18A) H(20C) 3.3914 no .
H(18A) H(21A) 2.2499 no .
H(18A) H(21B) 3.5375 no .
H(18B) H(20A) 3.5241 no .
H(18B) H(21A) 3.5466 no .
H(18C) H(20A) 3.3918 no .
H(18C) H(21A) 2.3615 no .
H(18C) H(21B) 3.1488 no .
H(20A) H(21A) 2.4985 no .
H(20A) H(21B) 3.5779 no .
H(20A) H(21C) 2.9833 no .
H(20A) H(22B) 3.5938 no .
H(20A) H(22C) 3.4878 no .
H(20B) H(21A) 2.9366 no .
H(20B) H(21B) 3.5642 no .
H(20B) H(21C) 2.4822 no .
H(20B) H(22A) 3.4907 no .
H(20B) H(22B) 2.9659 no .
H(20B) H(22C) 2.3594 no .
H(20C) H(21A) 3.5843 no .
H(20C) H(21C) 3.5795 no .
H(20C) H(22A) 3.5782 no .
H(20C) H(22B) 2.5271 no .
H(20C) H(22C) 2.8708 no .
H(21A) H(22A) 3.5466 no .
H(21A) H(22C) 3.5542 no .
H(21B) H(22A) 2.4730 no .
H(21B) H(22B) 3.5763 no .
H(21B) H(22C) 3.0290 no .
H(21C) H(22A) 2.8358 no .
H(21C) H(22B) 3.5446 no .
H(21C) H(22C) 2.4526 no .
H(33A) H(35B) 3.1019 no .
H(33A) H(35C) 2.8806 no .
H(33B) H(34B) 3.0199 no .
H(33B) H(34C) 2.5856 no .
H(33B) H(35B) 2.6766 no .
H(33B) H(35C) 3.2993 no .
H(33C) H(34B) 2.8560 no .
H(33C) H(34C) 3.2736 no .
H(34A) H(35A) 2.9547 no .
H(34A) H(35B) 3.2894 no .
H(34C) H(35A) 3.1357 no .
H(34C) H(35B) 2.6317 no .
C(8) H(32) 3.42(4) no 1_655
C(8) H(28) 2.97(4) no 1_655
C(8) H(12A) 3.4027 no 1_655
C(8) H(22A) 3.4344 no 1_655
C(9) H(26) 3.46(3) no 4_764
C(9) H(27) 3.30(4) no 4_764
C(10) H(26) 3.58(4) no 4_764
C(10) H(12B) 3.3056 no 1_655
C(10) H(20B) 3.5915 no 3_755
C(10) H(35A) 3.4669 no 2_566
C(10) H(35B) 3.5709 no 2_566
C(12) H(8C) 3.2378 no 1_455
C(12) H(10B) 3.3316 no 1_455
C(12) H(33B) 3.5250 no 2_466
C(12) H(34C) 3.3979 no 2_466
C(12) H(35B) 3.2412 no 2_466
C(13) H(31) 2.94(3) no 2_566
C(13) H(18A) 3.3516 no 3_755
C(13) H(21A) 3.4869 no 3_755
C(13) H(33B) 3.1384 no 2_466
C(13) H(35B) 3.5283 no 2_466
C(14) H(25) 3.13(3) no 4_664
C(14) H(30) 3.30(3) no 4_664
C(14) H(18A) 3.2691 no 3_755
C(16) H(25) 3.55(3) no 2_556
C(16) H(29) 2.97(4) no 2_556
C(16) H(17C) 3.4314 no 2_456
C(17) H(16B) 3.2616 no 2_556
C(17) H(22B) 3.3775 no 1_655
C(17) H(22C) 3.5023 no 1_655
C(18) H(25) 3.37(3) no 2_556
C(18) H(13C) 3.4714 no 3_745
C(18) H(14B) 3.2662 no 3_745
C(20) H(24) 3.57(3) no 2_456
C(20) H(10A) 3.3290 no 3_745
C(21) H(26) 3.60(4) no 4_664
C(21) H(30) 2.88(3) no 4_664
C(21) H(31) 3.52(3) no 4_664
C(21) H(35A) 3.3271 no 4_664
C(22) H(8C) 3.3218 no 1_455
C(22) H(9B) 3.5533 no 1_455
C(22) H(17B) 3.4873 no 1_455
C(22) H(17C) 3.3547 no 1_455
C(23) H(29) 3.57(4) no 1_655
C(23) H(20C) 3.3842 no 2_556
C(24) H(16C) 3.5269 no 2_456
C(24) H(20C) 2.9271 no 2_556
C(25) H(10B) 3.4692 no 4_765
C(25) H(14B) 3.1579 no 4_665
C(25) H(16C) 3.4315 no 2_456
C(25) H(18B) 3.2893 no 2_456
C(26) H(9B) 3.1128 no 4_765
C(26) H(9C) 3.5979 no 4_765
C(26) H(10A) 3.5527 no 4_765
C(26) H(10B) 2.9984 no 4_765
C(27) H(9B) 3.2534 no 4_765
C(27) H(9C) 3.1794 no 4_765
C(28) H(23) 3.50(4) no 1_455
C(28) H(8A) 3.1863 no 1_455
C(28) H(8B) 3.3546 no 1_455
C(28) H(8C) 3.3000 no 1_455
C(28) H(33A) 3.3205 no 1_455
C(28) H(33C) 3.4778 no 1_455
C(29) H(23) 3.21(4) no 1_455
C(29) H(16A) 3.4729 no 2_456
C(29) H(16C) 3.3517 no 2_456
C(29) H(33A) 3.3039 no 1_455
C(30) H(14C) 3.3915 no 4_665
C(30) H(21A) 3.5186 no 4_665
C(30) H(21B) 3.4951 no 4_665
C(30) H(21C) 3.2965 no 4_665
C(30) H(33A) 3.0743 no 1_455
C(31) H(13B) 3.2646 no 2_466
C(31) H(21C) 3.4775 no 4_665
C(31) H(33A) 2.9327 no 1_455
C(31) H(33B) 3.5603 no 1_455
C(32) H(8B) 3.2232 no 1_455
C(32) H(8C) 3.5555 no 1_455
C(32) H(33A) 3.1096 no 1_455
C(32) H(33B) 3.5892 no 1_455
C(32) H(33C) 3.3098 no 1_455
C(33) H(13B) 3.4498 no 2_566
C(33) H(13C) 3.4620 no 2_566
C(34) H(8B) 3.5983 no 2_466
C(34) H(10C) 3.3529 no 2_466
C(34) H(33B) 3.5801 no 2_466
C(35) H(10C) 3.2150 no 2_466
C(35) H(12B) 3.3455 no 2_566
C(35) H(13C) 3.4543 no 2_566
C(35) H(20B) 3.4608 no 4_665
C(35) H(21C) 3.1626 no 4_665
H(32) C(8) 3.42(4) no 1_455
H(32) H(8B) 2.8677 no 1_455
H(32) H(8C) 3.2080 no 1_455
H(32) H(33A) 3.5725 no 1_455
H(32) H(33C) 3.4302 no 1_455
H(32) H(34C) 3.1384 no 2_466
H(23) C(28) 3.50(4) no 1_655
H(23) C(29) 3.21(4) no 1_655
H(23) H(28) 3.56(5) no 1_655
H(23) H(29) 3.01(5) no 1_655
H(23) H(16A) 3.3884 no 2_556
H(23) H(20C) 3.5656 no 2_556
H(24) C(20) 3.57(3) no 2_556
H(24) H(16C) 3.0506 no 2_456
H(24) H(17C) 3.2431 no 2_456
H(24) H(18B) 3.4686 no 2_456
H(24) H(20C) 2.7157 no 2_556
H(25) C(14) 3.13(3) no 4_665
H(25) C(16) 3.55(3) no 2_456
H(25) C(18) 3.37(3) no 2_456
H(25) H(14A) 3.4289 no 4_665
H(25) H(14B) 2.4046 no 4_665
H(25) H(14C) 3.1332 no 4_665
H(25) H(16A) 3.5092 no 2_456
H(25) H(16C) 2.8511 no 2_456
H(25) H(18A) 3.3623 no 2_456
H(25) H(18B) 2.6085 no 2_456
H(26) C(9) 3.46(3) no 4_765
H(26) C(10) 3.58(4) no 4_765
H(26) C(21) 3.60(4) no 4_665
H(26) H(9B) 2.6394 no 4_765
H(26) H(9C) 3.5426 no 4_765
H(26) H(10B) 2.7850 no 4_765
H(26) H(14B) 3.4181 no 4_665
H(26) H(14C) 3.0813 no 4_665
H(26) H(21B) 3.3271 no 4_665
H(26) H(21C) 2.9574 no 4_665
H(27) C(9) 3.30(4) no 4_765
H(27) H(9B) 2.9490 no 4_765
H(27) H(9C) 2.7505 no 4_765
H(28) C(8) 2.97(4) no 1_455
H(28) H(23) 3.56(5) no 1_455
H(28) H(8A) 2.6733 no 1_455
H(28) H(8B) 3.0992 no 1_455
H(28) H(8C) 2.6510 no 1_455
H(29) C(16) 2.97(4) no 2_456
H(29) C(23) 3.57(4) no 1_455
H(29) H(23) 3.01(5) no 1_455
H(29) H(14A) 3.3525 no 4_665
H(29) H(14B) 3.5269 no 4_665
H(29) H(16A) 2.5464 no 2_456
H(29) H(16B) 3.4648 no 2_456
H(29) H(16C) 2.5598 no 2_456
H(30) C(14) 3.30(3) no 4_665
H(30) C(21) 2.88(3) no 4_665
H(30) H(9C) 3.2244 no 4_665
H(30) H(14A) 3.3386 no 4_665
H(30) H(14B) 3.5234 no 4_665
H(30) H(14C) 2.5744 no 4_665
H(30) H(21A) 2.8877 no 4_665
H(30) H(21B) 2.5990 no 4_665
H(30) H(21C) 2.6624 no 4_665
H(30) H(33A) 3.4856 no 1_455
H(31) C(13) 2.94(3) no 2_466
H(31) C(21) 3.52(3) no 4_665
H(31) H(13A) 2.7258 no 2_466
H(31) H(13B) 2.5335 no 2_466
H(31) H(13C) 3.1041 no 2_466
H(31) H(21A) 3.1709 no 4_665
H(31) H(21C) 3.0066 no 4_665
H(31) H(33A) 3.2589 no 1_455
H(31) H(33B) 3.5530 no 1_455
H(8A) C(28) 3.1863 no 1_655
H(8A) H(28) 2.6733 no 1_655
H(8A) H(22A) 3.4469 no 1_655
H(8B) C(28) 3.3546 no 1_655
H(8B) C(32) 3.2232 no 1_655
H(8B) C(34) 3.5983 no 2_566
H(8B) H(32) 2.8677 no 1_655
H(8B) H(28) 3.0992 no 1_655
H(8B) H(12A) 3.4279 no 1_655
H(8B) H(12B) 3.5532 no 1_655
H(8B) H(34A) 3.3823 no 2_566
H(8B) H(34C) 2.9531 no 2_566
H(8C) C(12) 3.2378 no 1_655
H(8C) C(22) 3.3218 no 1_655
H(8C) C(28) 3.3000 no 1_655
H(8C) C(32) 3.5555 no 1_655
H(8C) H(32) 3.2080 no 1_655
H(8C) H(28) 2.6510 no 1_655
H(8C) H(12A) 2.5706 no 1_655
H(8C) H(12B) 3.1903 no 1_655
H(8C) H(12C) 3.4997 no 1_655
H(8C) H(22A) 2.6011 no 1_655
H(8C) H(22C) 3.3031 no 1_655
H(9A) H(22C) 3.5077 no 1_655
H(9B) C(22) 3.5533 no 1_655
H(9B) C(26) 3.1128 no 4_764
H(9B) C(27) 3.2534 no 4_764
H(9B) H(26) 2.6394 no 4_764
H(9B) H(27) 2.9490 no 4_764
H(9B) H(22A) 3.3315 no 1_655
H(9B) H(22C) 2.8861 no 1_655
H(9B) H(35C) 3.2477 no 4_764
H(9C) C(26) 3.5979 no 4_764
H(9C) C(27) 3.1794 no 4_764
H(9C) H(26) 3.5426 no 4_764
H(9C) H(27) 2.7505 no 4_764
H(9C) H(30) 3.2244 no 4_664
H(10A) C(20) 3.3290 no 3_755
H(10A) C(26) 3.5527 no 4_764
H(10A) H(20A) 2.8202 no 3_755
H(10A) H(20B) 2.9956 no 3_755
H(10A) H(35A) 3.5390 no 2_566
H(10B) C(12) 3.3316 no 1_655
H(10B) C(25) 3.4692 no 4_764
H(10B) C(26) 2.9984 no 4_764
H(10B) H(26) 2.7850 no 4_764
H(10B) H(12A) 3.1285 no 1_655
H(10B) H(12B) 2.6561 no 1_655
H(10B) H(35B) 3.4085 no 2_566
H(10C) C(34) 3.3529 no 2_566
H(10C) C(35) 3.2150 no 2_566
H(10C) H(12B) 3.0869 no 1_655
H(10C) H(20B) 3.5534 no 3_755
H(10C) H(34A) 2.9772 no 2_566
H(10C) H(34C) 2.9470 no 2_566
H(10C) H(35A) 2.7124 no 2_566
H(10C) H(35B) 2.9100 no 2_566
H(12A) C(8) 3.4027 no 1_455
H(12A) H(8B) 3.4279 no 1_455
H(12A) H(8C) 2.5706 no 1_455
H(12A) H(10B) 3.1285 no 1_455
H(12B) C(10) 3.3056 no 1_455
H(12B) C(35) 3.3455 no 2_466
H(12B) H(8B) 3.5532 no 1_455
H(12B) H(8C) 3.1903 no 1_455
H(12B) H(10B) 2.6561 no 1_455
H(12B) H(10C) 3.0869 no 1_455
H(12B) H(33B) 3.3318 no 2_466
H(12B) H(34C) 3.0053 no 2_466
H(12B) H(35B) 2.3843 no 2_466
H(12C) H(8C) 3.4997 no 1_455
H(12C) H(33B) 2.9750 no 2_466
H(12C) H(34C) 2.9203 no 2_466
H(12C) H(35B) 3.3766 no 2_466
H(13A) H(31) 2.7258 no 2_566
H(13A) H(18A) 3.1224 no 3_755
H(13A) H(20A) 2.9630 no 3_755
H(13A) H(20B) 3.4581 no 3_755
H(13A) H(21A) 3.0190 no 3_755
H(13A) H(21C) 3.5614 no 3_755
H(13A) H(34A) 3.5132 no 2_566
H(13A) H(35A) 3.1502 no 2_566
H(13B) C(31) 3.2646 no 2_566
H(13B) C(33) 3.4498 no 2_466
H(13B) H(31) 2.5335 no 2_566
H(13B) H(33A) 3.4578 no 2_466
H(13B) H(33B) 2.6201 no 2_466
H(13B) H(34A) 3.0608 no 2_566
H(13C) C(18) 3.4714 no 3_755
H(13C) C(33) 3.4620 no 2_466
H(13C) C(35) 3.4543 no 2_466
H(13C) H(31) 3.1041 no 2_566
H(13C) H(18A) 2.7986 no 3_755
H(13C) H(18C) 3.4410 no 3_755
H(13C) H(21A) 3.0689 no 3_755
H(13C) H(33A) 3.3199 no 2_466
H(13C) H(33B) 2.8055 no 2_466
H(13C) H(35B) 2.6928 no 2_466
H(13C) H(35C) 3.4503 no 2_466
H(14A) H(25) 3.4289 no 4_664
H(14A) H(29) 3.3525 no 4_664
H(14A) H(30) 3.3386 no 4_664
H(14A) H(18A) 3.0842 no 3_755
H(14A) H(20A) 2.9132 no 3_755
H(14B) C(18) 3.2662 no 3_755
H(14B) C(25) 3.1579 no 4_664
H(14B) H(25) 2.4046 no 4_664
H(14B) H(26) 3.4181 no 4_664
H(14B) H(29) 3.5269 no 4_664
H(14B) H(30) 3.5234 no 4_664
H(14B) H(18A) 2.6560 no 3_755
H(14B) H(18B) 2.9950 no 3_755
H(14B) H(20A) 3.5536 no 3_755
H(14C) C(30) 3.3915 no 4_664
H(14C) H(25) 3.1332 no 4_664
H(14C) H(26) 3.0813 no 4_664
H(14C) H(30) 2.5744 no 4_664
H(16A) C(29) 3.4729 no 2_556
H(16A) H(23) 3.3884 no 2_456
H(16A) H(25) 3.5092 no 2_556
H(16A) H(29) 2.5464 no 2_556
H(16A) H(17A) 3.4673 no 2_456
H(16A) H(17C) 3.5806 no 2_456
H(16B) C(17) 3.2616 no 2_456
H(16B) H(29) 3.4648 no 2_556
H(16B) H(17A) 3.1314 no 2_456
H(16B) H(17C) 2.5453 no 2_456
H(16B) H(22B) 3.0989 no 2_556
H(16C) C(24) 3.5269 no 2_556
H(16C) C(25) 3.4315 no 2_556
H(16C) C(29) 3.3517 no 2_556
H(16C) H(24) 3.0506 no 2_556
H(16C) H(25) 2.8511 no 2_556
H(16C) H(29) 2.5598 no 2_556
H(16C) H(22B) 3.3416 no 2_556
H(17A) H(16A) 3.4673 no 2_556
H(17A) H(16B) 3.1314 no 2_556
H(17A) H(20C) 3.3336 no 2_556
H(17B) C(22) 3.4873 no 1_655
H(17B) H(22B) 3.1323 no 1_655
H(17B) H(22C) 3.0623 no 1_655
H(17C) C(16) 3.4313 no 2_556
H(17C) C(22) 3.3547 no 1_655
H(17C) H(24) 3.2431 no 2_556
H(17C) H(16A) 3.5806 no 2_556
H(17C) H(16B) 2.5453 no 2_556
H(17C) H(22B) 2.7470 no 1_655
H(17C) H(22C) 3.0680 no 1_655
H(18A) C(13) 3.3516 no 3_745
H(18A) C(14) 3.2691 no 3_745
H(18A) H(25) 3.3623 no 2_556
H(18A) H(13A) 3.1224 no 3_745
H(18A) H(13C) 2.7986 no 3_745
H(18A) H(14A) 3.0842 no 3_745
H(18A) H(14B) 2.6560 no 3_745
H(18B) C(25) 3.2893 no 2_556
H(18B) H(24) 3.4686 no 2_556
H(18B) H(25) 2.6085 no 2_556
H(18B) H(14B) 2.9950 no 3_745
H(18B) H(20B) 3.3805 no 1_655
H(18B) H(22C) 3.2947 no 1_655
H(18C) H(13C) 3.4410 no 3_745
H(18C) H(22C) 3.2444 no 1_655
H(18C) H(35C) 3.1778 no 4_764
H(20A) H(10A) 2.8202 no 3_745
H(20A) H(13A) 2.9630 no 3_745
H(20A) H(14A) 2.9132 no 3_745
H(20A) H(14B) 3.5536 no 3_745
H(20B) C(10) 3.5915 no 3_745
H(20B) C(35) 3.4608 no 4_664
H(20B) H(10A) 2.9956 no 3_745
H(20B) H(10C) 3.5534 no 3_745
H(20B) H(13A) 3.4581 no 3_745
H(20B) H(18B) 3.3805 no 1_455
H(20B) H(35A) 2.8174 no 4_664
H(20B) H(35B) 3.5844 no 4_664
H(20B) H(35C) 3.4731 no 4_664
H(20C) C(23) 3.3842 no 2_456
H(20C) C(24) 2.9271 no 2_456
H(20C) H(23) 3.5656 no 2_456
H(20C) H(24) 2.7157 no 2_456
H(20C) H(17A) 3.3336 no 2_456
H(21A) C(13) 3.4869 no 3_745
H(21A) C(30) 3.5186 no 4_664
H(21A) H(30) 2.8877 no 4_664
H(21A) H(31) 3.1709 no 4_664
H(21A) H(13A) 3.0190 no 3_745
H(21A) H(13C) 3.0689 no 3_745
H(21A) H(35A) 3.4913 no 4_664
H(21B) C(30) 3.4951 no 4_664
H(21B) H(26) 3.3271 no 4_664
H(21B) H(30) 2.5990 no 4_664
H(21C) C(30) 3.2965 no 4_664
H(21C) C(31) 3.4775 no 4_664
H(21C) C(35) 3.1626 no 4_664
H(21C) H(26) 2.9574 no 4_664
H(21C) H(30) 2.6624 no 4_664
H(21C) H(31) 3.0066 no 4_664
H(21C) H(13A) 3.5614 no 3_745
H(21C) H(35A) 2.4565 no 4_664
H(21C) H(35C) 3.0342 no 4_664
H(22A) C(8) 3.4344 no 1_455
H(22A) H(8A) 3.4469 no 1_455
H(22A) H(8C) 2.6011 no 1_455
H(22A) H(9B) 3.3315 no 1_455
H(22B) C(17) 3.3775 no 1_455
H(22B) H(16B) 3.0989 no 2_456
H(22B) H(16C) 3.3416 no 2_456
H(22B) H(17B) 3.1323 no 1_455
H(22B) H(17C) 2.7470 no 1_455
H(22C) C(17) 3.5023 no 1_455
H(22C) H(8C) 3.3031 no 1_455
H(22C) H(9A) 3.5077 no 1_455
H(22C) H(9B) 2.8861 no 1_455
H(22C) H(17B) 3.0623 no 1_455
H(22C) H(17C) 3.0680 no 1_455
H(22C) H(18B) 3.2947 no 1_455
H(22C) H(18C) 3.2444 no 1_455
H(22C) H(35C) 3.3592 no 4_664
H(33A) C(28) 3.3205 no 1_655
H(33A) C(29) 3.3039 no 1_655
H(33A) C(30) 3.0743 no 1_655
H(33A) C(31) 2.9327 no 1_655
H(33A) C(32) 3.1096 no 1_655
H(33A) H(32) 3.5725 no 1_655
H(33A) H(30) 3.4856 no 1_655
H(33A) H(31) 3.2589 no 1_655
H(33A) H(13B) 3.4578 no 2_566
H(33A) H(13C) 3.3199 no 2_566
H(33B) C(12) 3.5250 no 2_566
H(33B) C(13) 3.1384 no 2_566
H(33B) C(31) 3.5603 no 1_655
H(33B) C(32) 3.5892 no 1_655
H(33B) C(34) 3.5801 no 2_566
H(33B) H(31) 3.5530 no 1_655
H(33B) H(12B) 3.3318 no 2_566
H(33B) H(12C) 2.9750 no 2_566
H(33B) H(13B) 2.6201 no 2_566
H(33B) H(13C) 2.8055 no 2_566
H(33B) H(34A) 3.3815 no 2_566
H(33B) H(34B) 3.1864 no 2_566
H(33B) H(34C) 3.5968 no 2_566
H(33C) C(28) 3.4778 no 1_655
H(33C) C(32) 3.3098 no 1_655
H(33C) H(32) 3.4302 no 1_655
H(34A) H(8B) 3.3823 no 2_466
H(34A) H(10C) 2.9772 no 2_466
H(34A) H(13A) 3.5132 no 2_466
H(34A) H(13B) 3.0608 no 2_466
H(34A) H(33B) 3.3815 no 2_466
H(34B) H(33B) 3.1864 no 2_466
H(34C) C(12) 3.3979 no 2_566
H(34C) H(32) 3.1384 no 2_566
H(34C) H(8B) 2.9531 no 2_466
H(34C) H(10C) 2.9470 no 2_466
H(34C) H(12B) 3.0053 no 2_566
H(34C) H(12C) 2.9203 no 2_566
H(34C) H(33B) 3.5968 no 2_466
H(35A) C(10) 3.4669 no 2_466
H(35A) C(21) 3.3271 no 4_665
H(35A) H(10A) 3.5390 no 2_466
H(35A) H(10C) 2.7124 no 2_466
H(35A) H(13A) 3.1502 no 2_466
H(35A) H(20B) 2.8174 no 4_665
H(35A) H(21A) 3.4913 no 4_665
H(35A) H(21C) 2.4565 no 4_665
H(35B) C(10) 3.5709 no 2_466
H(35B) C(12) 3.2412 no 2_566
H(35B) C(13) 3.5283 no 2_566
H(35B) H(10B) 3.4085 no 2_466
H(35B) H(10C) 2.9100 no 2_466
H(35B) H(12B) 2.3843 no 2_566
H(35B) H(12C) 3.3766 no 2_566
H(35B) H(13C) 2.6928 no 2_566
H(35B) H(20B) 3.5844 no 4_665
H(35C) H(9B) 3.2477 no 4_765
H(35C) H(13C) 3.4503 no 2_566
H(35C) H(18C) 3.1778 no 4_765
H(35C) H(20B) 3.4731 no 4_665
H(35C) H(21C) 3.0342 no 4_665
H(35C) H(22C) 3.3592 no 4_665

loop_
_geom_torsion_atom_site_label_1
_geom_torsion_atom_site_label_2
_geom_torsion_atom_site_label_3
_geom_torsion_atom_site_label_4
_geom_torsion
_geom_torsion_publ_flag
P(1) Zr(1) C(3) C(4) 172.32(11) no
C(3) Zr(1) P(1) C(33) -56.09(8) no
C(3) Zr(1) P(1) C(34) 60.45(8) no
C(3) Zr(1) P(1) C(35) -177.26(8) no
P(1) Zr(1) C(4) C(3) -8.12(12) no
P(1) Zr(1) C(4) C(5) 153.4(4) no
C(4) Zr(1) P(1) C(33) -51.07(9) no
C(4) Zr(1) P(1) C(34) 65.47(9) no
C(4) Zr(1) P(1) C(35) -172.25(8) no
P(1) Zr(1) C(23) C(24) 169.96(11) no
P(1) Zr(1) C(23) C(27) 54.79(11) no
C(23) Zr(1) P(1) C(33) 31.75(8) no
C(23) Zr(1) P(1) C(34) 148.29(8) no
C(23) Zr(1) P(1) C(35) -89.42(8) no
P(1) Zr(1) C(24) C(23) -12.08(15) no
P(1) Zr(1) C(24) C(25) 102.32(11) no
C(24) Zr(1) P(1) C(33) 38.18(9) no
C(24) Zr(1) P(1) C(34) 154.73(8) no
C(24) Zr(1) P(1) C(35) -82.99(9) no
P(1) Zr(1) C(25) C(24) -100.62(11) no
P(1) Zr(1) C(25) C(26) 13.54(16) no
C(25) Zr(1) P(1) C(33) 78.20(9) no
C(25) Zr(1) P(1) C(34) -165.25(9) no
C(25) Zr(1) P(1) C(35) -42.97(10) no
P(1) Zr(1) C(26) C(25) -168.82(12) no
P(1) Zr(1) C(26) C(27) -54.33(12) no
C(26) Zr(1) P(1) C(33) 85.47(8) no
C(26) Zr(1) P(1) C(34) -157.99(8) no
C(26) Zr(1) P(1) C(35) -35.71(9) no
P(1) Zr(1) C(27) C(23) -121.73(12) no
P(1) Zr(1) C(27) C(26) 122.28(11) no
C(27) Zr(1) P(1) C(33) 58.59(8) no
C(27) Zr(1) P(1) C(34) 175.13(8) no
C(27) Zr(1) P(1) C(35) -62.58(8) no
P(1) Zr(1) C(28) C(29) -118.61(11) no
P(1) Zr(1) C(28) C(32) -4.08(13) no
C(28) Zr(1) P(1) C(33) -138.03(8) no
C(28) Zr(1) P(1) C(34) -21.48(8) no
C(28) Zr(1) P(1) C(35) 100.80(8) no
P(1) Zr(1) C(29) C(28) 82.86(13) no
P(1) Zr(1) C(29) C(30) -32.14(16) no
C(29) Zr(1) P(1) C(33) -175.50(9) no
C(29) Zr(1) P(1) C(34) -58.96(10) no
C(29) Zr(1) P(1) C(35) 63.33(10) no
P(1) Zr(1) C(30) C(29) 155.16(9) no
P(1) Zr(1) C(30) C(31) 40.61(11) no
C(30) Zr(1) P(1) C(33) 167.68(7) no
C(30) Zr(1) P(1) C(34) -75.77(8) no
C(30) Zr(1) P(1) C(35) 46.51(8) no
P(1) Zr(1) C(31) C(30) -138.67(12) no
P(1) Zr(1) C(31) C(32) 105.89(11) no
C(31) Zr(1) P(1) C(33) -171.36(8) no
C(31) Zr(1) P(1) C(34) -54.81(8) no
C(31) Zr(1) P(1) C(35) 67.47(8) no
P(1) Zr(1) C(32) C(28) 176.41(11) no
P(1) Zr(1) C(32) C(31) -69.12(10) no
C(32) Zr(1) P(1) C(33) -140.21(8) no
C(32) Zr(1) P(1) C(34) -23.67(7) no
C(32) Zr(1) P(1) C(35) 98.61(8) no
C(3) Zr(1) C(4) C(3) 0.00(11) no
C(3) Zr(1) C(4) C(5) 161.5(5) no
C(4) Zr(1) C(3) C(4) 0.00(12) no
C(3) Zr(1) C(23) C(24) -113.66(13) no
C(3) Zr(1) C(23) C(27) 131.17(13) no
C(23) Zr(1) C(3) C(4) 80.07(11) no
C(3) Zr(1) C(24) C(23) 68.84(13) no
C(3) Zr(1) C(24) C(25) -176.77(12) no
C(24) Zr(1) C(3) C(4) 50.10(12) no
C(3) Zr(1) C(25) C(24) 4.4(2) no
C(3) Zr(1) C(25) C(26) 118.56(13) no
C(25) Zr(1) C(3) C(4) 47.66(17) no
C(3) Zr(1) C(26) C(25) -97.58(17) no
C(3) Zr(1) C(26) C(27) 16.9(3) no
C(26) Zr(1) C(3) C(4) 95.60(16) no
C(3) Zr(1) C(27) C(23) -52.69(13) no
C(3) Zr(1) C(27) C(26) -168.68(10) no
C(27) Zr(1) C(3) C(4) 105.05(11) no
C(3) Zr(1) C(28) C(29) 167.11(13) no
C(3) Zr(1) C(28) C(32) -78.35(11) no
C(28) Zr(1) C(3) C(4) -68.06(12) no
C(3) Zr(1) C(29) C(28) -15.12(16) no
C(3) Zr(1) C(29) C(30) -130.11(12) no
C(29) Zr(1) C(3) C(4) -59.99(14) no
C(3) Zr(1) C(30) C(29) 73.95(16) no
C(3) Zr(1) C(30) C(31) -40.61(18) no
C(30) Zr(1) C(3) C(4) -96.94(14) no
C(3) Zr(1) C(31) C(30) 151.84(11) no
C(3) Zr(1) C(31) C(32) 36.40(14) no
C(31) Zr(1) C(3) C(4) -118.62(11) no
C(3) Zr(1) C(32) C(28) 99.64(12) no
C(3) Zr(1) C(32) C(31) -145.89(13) no
C(32) Zr(1) C(3) C(4) -99.93(11) no
C(4) Zr(1) C(23) C(24) -76.96(13) no
C(4) Zr(1) C(23) C(27) 167.87(14) no
C(23) Zr(1) C(4) C(3) -96.95(12) no
C(23) Zr(1) C(4) C(5) 64.6(4) no
C(4) Zr(1) C(24) C(23) 97.13(13) no
C(4) Zr(1) C(24) C(25) -148.47(14) no
C(24) Zr(1) C(4) C(3) -129.34(13) no
C(24) Zr(1) C(4) C(5) 32.2(4) no
C(4) Zr(1) C(25) C(24) 31.85(15) no
C(4) Zr(1) C(25) C(26) 146.00(12) no
C(25) Zr(1) C(4) C(3) -146.51(11) no
C(25) Zr(1) C(4) C(5) 15.0(5) no
C(4) Zr(1) C(26) C(25) -45.39(19) no
C(4) Zr(1) C(26) C(27) 69.10(18) no
C(26) Zr(1) C(4) C(3) -123.05(13) no
C(26) Zr(1) C(4) C(5) 38.4(5) no
C(4) Zr(1) C(27) C(23) -13.19(15) no
C(4) Zr(1) C(27) C(26) -129.18(11) no
C(27) Zr(1) C(4) C(3) -89.93(12) no
C(27) Zr(1) C(4) C(5) 71.6(4) no
C(4) Zr(1) C(28) C(29) 132.11(15) no
C(4) Zr(1) C(28) C(32) -113.36(12) no
C(28) Zr(1) C(4) C(3) 107.58(13) no
C(28) Zr(1) C(4) C(5) -90.9(4) no
C(4) Zr(1) C(29) C(28) -46.96(13) no
C(4) Zr(1) C(29) C(30) -161.96(12) no
C(29) Zr(1) C(4) C(3) 131.43(11) no
C(29) Zr(1) C(4) C(5) -67.1(4) no
C(4) Zr(1) C(30) C(29) 23.32(17) no
C(4) Zr(1) C(30) C(31) -91.23(14) no
C(30) Zr(1) C(4) C(3) 119.05(11) no
C(30) Zr(1) C(4) C(5) -79.5(4) no
C(4) Zr(1) C(31) C(30) 112.76(13) no
C(4) Zr(1) C(31) C(32) -2.68(16) no
C(31) Zr(1) C(4) C(3) 79.57(14) no
C(31) Zr(1) C(4) C(5) -118.9(4) no
C(4) Zr(1) C(32) C(28) 63.29(12) no
C(4) Zr(1) C(32) C(31) 177.76(12) no
C(32) Zr(1) C(4) C(3) 78.13(12) no
C(32) Zr(1) C(4) C(5) -120.4(4) no
C(23) Zr(1) C(24) C(23) 0.00(13) no
C(23) Zr(1) C(24) C(25) 114.4(3) no
C(24) Zr(1) C(23) C(24) 0.00(12) no
C(24) Zr(1) C(23) C(27) -115.2(3) no
C(23) Zr(1) C(25) C(24) -37.07(12) no
C(23) Zr(1) C(25) C(26) 77.09(14) no
C(25) Zr(1) C(23) C(24) 37.83(11) no
C(25) Zr(1) C(23) C(27) -77.34(14) no
C(23) Zr(1) C(26) C(25) -78.19(14) no
C(23) Zr(1) C(26) C(27) 36.30(12) no
C(26) Zr(1) C(23) C(24) 78.59(15) no
C(26) Zr(1) C(23) C(27) -36.59(12) no
C(23) Zr(1) C(27) C(23) 0.00(13) no
C(23) Zr(1) C(27) C(26) -116.0(2) no
C(27) Zr(1) C(23) C(24) 115.2(3) no
C(27) Zr(1) C(23) C(27) 0.00(12) no
C(23) Zr(1) C(28) C(29) 81.0(2) no
C(23) Zr(1) C(28) C(32) -164.47(14) no
C(28) Zr(1) C(23) C(24) -27.2(3) no
C(28) Zr(1) C(23) C(27) -142.35(14) no
C(23) Zr(1) C(29) C(28) -135.23(12) no
C(23) Zr(1) C(29) C(30) 109.77(14) no
C(29) Zr(1) C(23) C(24) 18.61(19) no
C(29) Zr(1) C(23) C(27) -96.56(15) no
C(23) Zr(1) C(30) C(29) -101.88(14) no
C(23) Zr(1) C(30) C(31) 143.57(11) no
C(30) Zr(1) C(23) C(24) 63.50(17) no
C(30) Zr(1) C(23) C(27) -51.67(18) no
C(23) Zr(1) C(31) C(30) -75.2(3) no
C(23) Zr(1) C(31) C(32) 169.41(16) no
C(31) Zr(1) C(23) C(24) 109.7(2) no
C(31) Zr(1) C(23) C(27) -5.5(3) no
C(24) Zr(1) C(25) C(24) 0.00(13) no
C(24) Zr(1) C(25) C(26) 114.2(3) no
C(25) Zr(1) C(24) C(23) -114.4(3) no
C(25) Zr(1) C(24) C(25) 0.00(13) no
C(24) Zr(1) C(26) C(25) -37.83(12) no
C(24) Zr(1) C(26) C(27) 76.65(15) no
C(26) Zr(1) C(24) C(23) -76.99(14) no
C(26) Zr(1) C(24) C(25) 37.40(12) no
C(24) Zr(1) C(27) C(23) 37.09(11) no
C(24) Zr(1) C(27) C(26) -78.90(13) no
C(27) Zr(1) C(24) C(23) -36.69(11) no
C(27) Zr(1) C(24) C(25) 77.70(14) no
C(24) Zr(1) C(28) C(29) 64.96(15) no
C(24) Zr(1) C(28) C(32) 179.49(10) no
C(28) Zr(1) C(24) C(23) 164.16(10) no
C(28) Zr(1) C(24) C(25) -81.44(14) no
C(24) Zr(1) C(29) C(28) -125.21(12) no
C(24) Zr(1) C(29) C(30) 119.79(12) no
C(29) Zr(1) C(24) C(23) -166.05(12) no
C(29) Zr(1) C(24) C(25) -51.66(14) no
C(24) Zr(1) C(30) C(29) -69.97(13) no
C(24) Zr(1) C(30) C(31) 175.48(10) no
C(30) Zr(1) C(24) C(23) -135.26(11) no
C(30) Zr(1) C(24) C(25) -20.86(15) no
C(24) Zr(1) C(31) C(30) -7.5(3) no
C(24) Zr(1) C(31) C(32) -122.98(16) no
C(31) Zr(1) C(24) C(23) -130.84(15) no
C(31) Zr(1) C(24) C(25) -16.4(3) no
C(24) Zr(1) C(32) C(28) -0.9(3) no
C(24) Zr(1) C(32) C(31) 113.56(18) no
C(32) Zr(1) C(24) C(23) 164.71(14) no
C(32) Zr(1) C(24) C(25) -80.9(2) no
C(25) Zr(1) C(26) C(25) 0.00(14) no
C(25) Zr(1) C(26) C(27) 114.5(3) no
C(26) Zr(1) C(25) C(24) -114.2(3) no
C(26) Zr(1) C(25) C(26) 0.00(14) no
C(25) Zr(1) C(27) C(23) 78.44(13) no
C(25) Zr(1) C(27) C(26) -37.55(11) no
C(27) Zr(1) C(25) C(24) -77.05(14) no
C(27) Zr(1) C(25) C(26) 37.11(11) no
C(25) Zr(1) C(28) C(29) 30.32(15) no
C(25) Zr(1) C(28) C(32) 144.85(11) no
C(28) Zr(1) C(25) C(24) 112.56(13) no
C(28) Zr(1) C(25) C(26) -133.28(12) no
C(25) Zr(1) C(29) C(28) -150.92(13) no
C(25) Zr(1) C(29) C(30) 94.08(13) no
C(29) Zr(1) C(25) C(24) 128.58(14) no
C(29) Zr(1) C(25) C(26) -117.27(14) no
C(25) Zr(1) C(30) C(29) -81.23(12) no
C(25) Zr(1) C(30) C(31) 164.22(13) no
C(30) Zr(1) C(25) C(24) 161.04(13) no
C(30) Zr(1) C(25) C(26) -84.80(13) no
C(25) Zr(1) C(31) C(30) -17.31(15) no
C(25) Zr(1) C(31) C(32) -132.75(11) no
C(31) Zr(1) C(25) C(24) 170.22(11) no
C(31) Zr(1) C(25) C(26) -75.62(15) no
C(25) Zr(1) C(32) C(28) -48.41(17) no
C(25) Zr(1) C(32) C(31) 66.06(17) no
C(32) Zr(1) C(25) C(24) 137.54(12) no
C(32) Zr(1) C(25) C(26) -108.30(15) no
C(26) Zr(1) C(27) C(23) 116.0(2) no
C(26) Zr(1) C(27) C(26) 0.00(14) no
C(27) Zr(1) C(26) C(25) -114.5(3) no
C(27) Zr(1) C(26) C(27) 0.00(11) no
C(26) Zr(1) C(28) C(29) 0.3(2) no
C(26) Zr(1) C(28) C(32) 114.86(13) no
C(28) Zr(1) C(26) C(25) 61.44(18) no
C(28) Zr(1) C(26) C(27) 175.93(11) no
C(26) Zr(1) C(29) C(28) -179.74(12) no
C(26) Zr(1) C(29) C(30) 65.26(13) no
C(29) Zr(1) C(26) C(25) 61.61(14) no
C(29) Zr(1) C(26) C(27) 176.10(13) no
C(26) Zr(1) C(30) C(29) -114.10(13) no
C(26) Zr(1) C(30) C(31) 131.34(13) no
C(30) Zr(1) C(26) C(25) 91.00(14) no
C(30) Zr(1) C(26) C(27) -154.51(14) no
C(26) Zr(1) C(31) C(30) -49.81(14) no
C(26) Zr(1) C(31) C(32) -165.25(12) no
C(31) Zr(1) C(26) C(25) 115.27(13) no
C(31) Zr(1) C(26) C(27) -130.24(12) no
C(26) Zr(1) C(32) C(28) -94.18(16) no
C(26) Zr(1) C(32) C(31) 20.3(2) no
C(32) Zr(1) C(26) C(25) 104.25(15) no
C(32) Zr(1) C(26) C(27) -141.26(12) no
C(27) Zr(1) C(29) C(28) -177.11(9) no
C(27) Zr(1) C(29) C(30) 67.89(15) no
C(29) Zr(1) C(27) C(23) 111.08(13) no
C(29) Zr(1) C(27) C(26) -4.91(16) no
C(27) Zr(1) C(30) C(29) -128.37(11) no
C(27) Zr(1) C(30) C(31) 117.08(11) no
C(30) Zr(1) C(27) C(23) 143.16(11) no
C(30) Zr(1) C(27) C(26) 27.17(13) no
C(27) Zr(1) C(31) C(30) -78.56(14) no
C(27) Zr(1) C(31) C(32) 166.00(10) no
C(31) Zr(1) C(27) C(23) 177.18(10) no
C(31) Zr(1) C(27) C(26) 61.19(14) no
C(27) Zr(1) C(32) C(28) -141.08(17) no
C(27) Zr(1) C(32) C(31) -26.6(3) no
C(32) Zr(1) C(27) C(23) -166.35(15) no
C(32) Zr(1) C(27) C(26) 77.7(3) no
C(28) Zr(1) C(29) C(28) 0.00(14) no
C(28) Zr(1) C(29) C(30) -115.0(3) no
C(29) Zr(1) C(28) C(29) 0.00(12) no
C(29) Zr(1) C(28) C(32) 114.5(2) no
C(28) Zr(1) C(30) C(29) 37.19(12) no
C(28) Zr(1) C(30) C(31) -77.36(14) no
C(30) Zr(1) C(28) C(29) -36.92(11) no
C(30) Zr(1) C(28) C(32) 77.61(13) no
C(28) Zr(1) C(31) C(30) 78.16(13) no
C(28) Zr(1) C(31) C(32) -37.28(11) no
C(31) Zr(1) C(28) C(29) -77.16(13) no
C(31) Zr(1) C(28) C(32) 37.37(11) no
C(28) Zr(1) C(32) C(28) 0.00(11) no
C(28) Zr(1) C(32) C(31) 114.5(2) no
C(32) Zr(1) C(28) C(29) -114.5(2) no
C(32) Zr(1) C(28) C(32) 0.00(12) no
C(29) Zr(1) C(30) C(29) 0.00(13) no
C(29) Zr(1) C(30) C(31) -114.6(2) no
C(30) Zr(1) C(29) C(28) 115.0(2) no
C(30) Zr(1) C(29) C(30) 0.00(11) no
C(29) Zr(1) C(31) C(30) 37.32(11) no
C(29) Zr(1) C(31) C(32) -78.12(13) no
C(31) Zr(1) C(29) C(28) 77.85(13) no
C(31) Zr(1) C(29) C(30) -37.14(11) no
C(29) Zr(1) C(32) C(28) -37.42(11) no
C(29) Zr(1) C(32) C(31) 77.04(14) no
C(32) Zr(1) C(29) C(28) 37.19(11) no
C(32) Zr(1) C(29) C(30) -77.81(13) no
C(30) Zr(1) C(31) C(30) 0.00(12) no
C(30) Zr(1) C(31) C(32) -115.4(2) no
C(31) Zr(1) C(30) C(29) 114.6(2) no
C(31) Zr(1) C(30) C(31) 0.00(12) no
C(30) Zr(1) C(32) C(28) -77.84(13) no
C(30) Zr(1) C(32) C(31) 36.63(11) no
C(32) Zr(1) C(30) C(29) 77.62(13) no
C(32) Zr(1) C(30) C(31) -36.93(11) no
C(31) Zr(1) C(32) C(28) -114.5(2) no
C(31) Zr(1) C(32) C(31) 0.00(12) no
C(32) Zr(1) C(31) C(30) 115.4(2) no
C(32) Zr(1) C(31) C(32) 0.00(12) no
C(2) C(1) C(7) C(8) -32.2(3) no
C(2) C(1) C(7) C(9) 85.0(3) no
C(2) C(1) C(7) C(10) -152.5(2) no
C(2) C(1) C(11) C(12) -4.7(3) no
C(2) C(1) C(11) C(13) 114.4(3) no
C(2) C(1) C(11) C(14) -122.7(3) no
C(7) C(1) C(11) C(12) 167.2(2) no
C(7) C(1) C(11) C(13) -73.8(3) no
C(7) C(1) C(11) C(14) 49.1(3) no
C(11) C(1) C(7) C(8) 155.9(2) no
C(11) C(1) C(7) C(9) -86.9(3) no
C(11) C(1) C(7) C(10) 35.6(4) no
Zr(1) C(3) C(4) Zr(1) 0.0 no
Zr(1) C(3) C(4) C(5) -168.9(3) no
C(2) C(3) C(4) Zr(1) -171.6(3) no
C(2) C(3) C(4) C(5) 19.5(5) no
C(5) C(6) C(15) C(16) 105.0(3) no
C(5) C(6) C(15) C(17) -13.3(4) no
C(5) C(6) C(15) C(18) -132.4(3) no
C(5) C(6) C(19) C(20) -141.7(3) no
C(5) C(6) C(19) C(21) 95.9(3) no
C(5) C(6) C(19) C(22) -21.3(4) no
C(15) C(6) C(19) C(20) 40.8(4) no
C(15) C(6) C(19) C(21) -81.7(3) no
C(15) C(6) C(19) C(22) 161.2(2) no
C(19) C(6) C(15) C(16) -77.4(3) no
C(19) C(6) C(15) C(17) 164.3(2) no
C(19) C(6) C(15) C(18) 45.1(4) no
Zr(1) C(23) C(24) Zr(1) 0.0 no
Zr(1) C(23) C(24) C(25) -66.28(17) no
Zr(1) C(23) C(27) Zr(1) -0.0 no
Zr(1) C(23) C(27) C(26) 63.82(17) no
C(24) C(23) C(27) Zr(1) -65.9(2) no
C(24) C(23) C(27) C(26) -2.0(3) no
C(27) C(23) C(24) Zr(1) 67.4(2) no
C(27) C(23) C(24) C(25) 1.1(4) no
Zr(1) C(24) C(25) Zr(1) 0.0 no
Zr(1) C(24) C(25) C(26) -67.02(16) no
C(23) C(24) C(25) Zr(1) 67.3(2) no
C(23) C(24) C(25) C(26) 0.3(3) no
Zr(1) C(25) C(26) Zr(1) 0.0 no
Zr(1) C(25) C(26) C(27) -68.29(18) no
C(24) C(25) C(26) Zr(1) 66.8(2) no
C(24) C(25) C(26) C(27) -1.5(4) no
Zr(1) C(26) C(27) Zr(1) 0.0 no
Zr(1) C(26) C(27) C(23) -64.35(17) no
C(25) C(26) C(27) Zr(1) 66.6(2) no
C(25) C(26) C(27) C(23) 2.2(4) no
Zr(1) C(28) C(29) Zr(1) 0.0 no
Zr(1) C(28) C(29) C(30) 66.96(16) no
Zr(1) C(28) C(32) Zr(1) 0.0 no
Zr(1) C(28) C(32) C(31) -67.39(17) no
C(29) C(28) C(32) Zr(1) 66.30(19) no
C(29) C(28) C(32) C(31) -1.1(3) no
C(32) C(28) C(29) Zr(1) -66.31(19) no
C(32) C(28) C(29) C(30) 0.7(3) no
Zr(1) C(29) C(30) Zr(1) 0.0 no
Zr(1) C(29) C(30) C(31) 66.60(17) no
C(28) C(29) C(30) Zr(1) -66.6(2) no
C(28) C(29) C(30) C(31) 0.0(3) no
Zr(1) C(30) C(31) Zr(1) 0.0 no
Zr(1) C(30) C(31) C(32) 65.34(16) no
C(29) C(30) C(31) Zr(1) -66.1(2) no
C(29) C(30) C(31) C(32) -0.7(3) no
Zr(1) C(31) C(32) Zr(1) 0.0 no
Zr(1) C(31) C(32) C(28) 67.00(17) no
C(30) C(31) C(32) Zr(1) -65.9(2) no
C(30) C(31) C(32) C(28) 1.1(3) no
